data_7028500
loop_
_publ_author_name
'Feldscher, Bastian'
'Theil, Hubert'
'Stammler, Anja'
'B\"ogge, Hartmut'
'Glaser, Thorsten'

_publ_section_title
;
 A streamlined synthesis of extended thiophloroglucinol ligands and their
 trinuclear Ni(II)3 complexes.
;
_journal_issue 10
_journal_name_full 'Dalton transactions (Cambridge, England : 2003)'
_journal_page_first 4102
_journal_page_last 4114
_journal_paper_doi 10.1039/c3dt53457j
_journal_volume 43
_journal_year 2014
_chemical_absolute_configuration ad
_chemical_formula_moiety 'C69 H96 N6 O3 S3 Ni3 , C H2 Cl2 , H2 O'
_chemical_formula_sum 'C70 H100 Cl2 N6 Ni3 O4 S3'
_chemical_formula_weight 1432.77
_chemical_name_systematic
; 
 ? 
;
_space_group_IT_number 146
_symmetry_cell_setting trigonal
_symmetry_space_group_name_Hall 'R 3'
_symmetry_space_group_name_H-M 'R 3 :H'
_atom_sites_solution_hydrogens geom
_atom_sites_solution_primary direct
_atom_sites_solution_secondary difmap
_audit_creation_method SHELXL-97
_cell_angle_alpha 90.00
_cell_angle_beta 90.00
_cell_angle_gamma 120.00
_cell_formula_units_Z 24
_cell_length_a 24.7936(5)
_cell_length_b 24.7936(5)
_cell_length_c 89.645(3)
_cell_measurement_reflns_used 8105
_cell_measurement_temperature 100(2)
_cell_measurement_theta_max 66.60
_cell_measurement_theta_min 10.80
_cell_volume 47724(2)
_computing_cell_refinement 'APEX2 (Bruker AXS, 2009)'
_computing_data_collection 'APEX2 (Bruker AXS, 2009)'
_computing_data_reduction 'SAINT (Bruker AXS, 2009)'
_computing_molecular_graphics 'DIAMOND 2.1 (Crystal Impact, 2001)'
_computing_publication_material 'SHELXL-97 (Sheldrick, 2008)'
_computing_structure_refinement 'SHELXL-97 (Sheldrick, 2008)'
_computing_structure_solution 'SHELXS-97 (Sheldrick, 2008)'
_diffrn_ambient_temperature 100(2)
_diffrn_measured_fraction_theta_full 0.976
_diffrn_measured_fraction_theta_max 0.976
_diffrn_measurement_device 'X8 PROSPECTOR ULTRA'
_diffrn_measurement_device_type 'three circle diffractometer'
_diffrn_measurement_method 'omega- and phi-scans'
_diffrn_radiation_monochromator 'QuazarTM Montel Multilayer optics'
_diffrn_radiation_source 'I\mS Incoatec Microfocus Source'
_diffrn_radiation_type CuK\a
_diffrn_radiation_wavelength 1.54178
_diffrn_reflns_av_R_equivalents 0.1052
_diffrn_reflns_av_unetI/netI 0.0960
_diffrn_reflns_limit_h_max 28
_diffrn_reflns_limit_h_min -28
_diffrn_reflns_limit_k_max 29
_diffrn_reflns_limit_k_min -28
_diffrn_reflns_limit_l_max 105
_diffrn_reflns_limit_l_min -106
_diffrn_reflns_number 79261
_diffrn_reflns_theta_full 66.60
_diffrn_reflns_theta_max 66.60
_diffrn_reflns_theta_min 10.80
_diffrn_standards_decay_% 0
_diffrn_standards_interval_count 0
_diffrn_standards_interval_time 0
_diffrn_standards_number 0
_exptl_absorpt_coefficient_mu 2.529
_exptl_absorpt_correction_T_max 0.8840
_exptl_absorpt_correction_T_min 0.6878
_exptl_absorpt_correction_type multi-scan
_exptl_absorpt_process_details 'SADABS 2008/1 (Bruker AXS, 2008)'
_exptl_crystal_colour brown
_exptl_crystal_density_diffrn 1.196
_exptl_crystal_density_method 'not measured'
_exptl_crystal_description plate
_exptl_crystal_F_000 18240
_exptl_crystal_size_max 0.16
_exptl_crystal_size_mid 0.11
_exptl_crystal_size_min 0.05
_platon_squeeze_details
;


 Approx. 0.56 CH2CL2 and 0.31 H2O molecules per complex can be found 
 disordered and refined. Together with the electron density found by
 Squeeze 1 CH2CL2 and 1 H2O molecule can be attributed to each complex 
 molecule and is therefore included in the sum formula ad derived quantities.
;
_refine_diff_density_max 1.858
_refine_diff_density_min -0.655
_refine_diff_density_rms 0.072
_refine_ls_abs_structure_details 'Flack H D (1983), Acta Cryst. A39, 876-881'
_refine_ls_abs_structure_Flack 0.004(16)
_refine_ls_extinction_method none
_refine_ls_goodness_of_fit_ref 1.023
_refine_ls_hydrogen_treatment constr
_refine_ls_matrix_type full
_refine_ls_number_parameters 2074
_refine_ls_number_reflns 34119
_refine_ls_number_restraints 45
_refine_ls_restrained_S_all 1.027
_refine_ls_R_factor_all 0.0928
_refine_ls_R_factor_gt 0.0712
_refine_ls_shift/su_max 0.003
_refine_ls_shift/su_mean 0.000
_refine_ls_structure_factor_coef Fsqd
_refine_ls_weighting_details 'calc w=1/[\s^2^(Fo^2^)+(0.1209P)^2^+0.0000P] where P=(Fo^2^+2Fc^2^)/3'
_refine_ls_weighting_scheme calc
_refine_ls_wR_factor_gt 0.1822
_refine_ls_wR_factor_ref 0.1971
_reflns_number_gt 25902
_reflns_number_total 34119
_reflns_threshold_expression >2sigma(I)
_cod_data_source_file c3dt53457j.txt
_cod_data_source_block g2025
_cod_original_sg_symbol_H-M R3
_cod_database_code 7028500

loop_
_symmetry_equiv_pos_as_xyz
'x, y, z'
'-y, x-y, z'
'-x+y, -x, z'
'x+2/3, y+1/3, z+1/3'
'-y+2/3, x-y+1/3, z+1/3'
'-x+y+2/3, -x+1/3, z+1/3'
'x+1/3, y+2/3, z+2/3'
'-y+1/3, x-y+2/3, z+2/3'
'-x+y+1/3, -x+2/3, z+2/3'

loop_
_atom_site_label
_atom_site_type_symbol
_atom_site_fract_x
_atom_site_fract_y
_atom_site_fract_z
_atom_site_U_iso_or_equiv
_atom_site_adp_type
_atom_site_occupancy
_atom_site_symmetry_multiplicity
_atom_site_calc_flag
_atom_site_refinement_flags
_atom_site_disorder_assembly
_atom_site_disorder_group
Ni1 Ni 0.62813(4) 0.74132(4) 0.970114(10) 0.0384(2) Uani 1 1 d . . .
Ni2 Ni 0.45966(5) 0.63316(5) 1.043076(11) 0.0495(3) Uani 1 1 d . . .
Ni3 Ni 0.36864(5) 0.41015(5) 0.976312(10) 0.0466(2) Uani 1 1 d . . .
S11 S 0.53941(8) 0.66200(8) 0.964838(17) 0.0557(4) Uani 1 1 d . . .
S21 S 0.50051(9) 0.68491(8) 1.023373(18) 0.0680(6) Uani 1 1 d . . .
S31 S 0.36649(8) 0.46012(8) 0.995685(18) 0.0619(5) Uani 1 1 d . . .
O12 O 0.66056(18) 0.71762(17) 0.95484(4) 0.0402(8) Uani 1 1 d . . .
O22 O 0.5232(2) 0.7002(2) 1.05277(4) 0.0494(10) Uani 1 1 d . . .
O32 O 0.3253(2) 0.3387(2) 0.98771(4) 0.0515(10) Uani 1 1 d . . .
N11 N 0.5969(2) 0.7650(2) 0.98545(5) 0.0432(11) Uani 1 1 d . . .
N12 N 0.7070(2) 0.8165(2) 0.97330(5) 0.0374(10) Uani 1 1 d . . .
N21 N 0.3951(3) 0.5684(3) 1.03333(6) 0.0544(14) Uani 1 1 d . . .
N22 N 0.4252(2) 0.5906(2) 1.06165(6) 0.0479(12) Uani 1 1 d . . .
N31 N 0.4042(2) 0.4783(2) 0.96409(6) 0.0496(13) Uani 1 1 d . . .
N32 N 0.3714(2) 0.3618(2) 0.95936(5) 0.0449(11) Uani 1 1 d . . .
C1 C 0.4953(3) 0.6329(3) 0.98089(7) 0.0513(16) Uani 1 1 d . . .
C2 C 0.5082(3) 0.6686(3) 0.99409(8) 0.0601(19) Uani 1 1 d . . .
C3 C 0.4763(3) 0.6391(3) 1.00763(7) 0.0590(19) Uani 1 1 d . . .
C4 C 0.4275(3) 0.5767(3) 1.00739(7) 0.0601(19) Uani 1 1 d . . .
C5 C 0.4170(3) 0.5404(3) 0.99432(7) 0.0583(18) Uani 1 1 d . . .
C6 C 0.4494(3) 0.5692(3) 0.98096(7) 0.0547(17) Uani 1 1 d . . .
C11 C 0.5508(3) 0.7338(3) 0.99466(7) 0.0483(14) Uani 1 1 d . . .
H11D H 0.5452 0.7566 1.0024 0.058 Uiso 1 1 calc R . .
C13 C 0.6329(3) 0.8328(3) 0.98738(7) 0.0429(13) Uani 1 1 d . . .
H13A H 0.6237 0.8450 0.9972 0.052 Uiso 1 1 calc R . .
H13B H 0.6228 0.8540 0.9794 0.052 Uiso 1 1 calc R . .
C14 C 0.7003(3) 0.8498(3) 0.98651(6) 0.0389(12) Uani 1 1 d . . .
H14D H 0.7273 0.8958 0.9852 0.047 Uiso 1 1 calc R . .
C15 C 0.7236(3) 0.8279(3) 0.99984(8) 0.0546(16) Uani 1 1 d . . .
H15D H 0.7589 0.8638 1.0049 0.065 Uiso 1 1 calc R . .
H15E H 0.6898 0.8055 1.0072 0.065 Uiso 1 1 calc R . .
C16 C 0.7441(3) 0.7853(4) 0.99329(7) 0.0544(16) Uani 1 1 d . . .
H16A H 0.7816 0.7902 0.9985 0.065 Uiso 1 1 calc R . .
H16B H 0.7105 0.7412 0.9941 0.065 Uiso 1 1 calc R . .
C17 C 0.7582(3) 0.8048(3) 0.97735(7) 0.0474(14) Uani 1 1 d . . .
H17A H 0.7993 0.8430 0.9763 0.057 Uiso 1 1 calc R . .
H17B H 0.7573 0.7713 0.9711 0.057 Uiso 1 1 calc R . .
C19 C 0.7189(3) 0.8517(3) 0.95923(6) 0.0392(12) Uani 1 1 d . . .
H19A H 0.7557 0.8936 0.9606 0.047 Uiso 1 1 calc R . .
H19B H 0.6828 0.8570 0.9570 0.047 Uiso 1 1 calc R . .
C21 C 0.3877(3) 0.5486(3) 1.01984(8) 0.0599(19) Uani 1 1 d . . .
H21A H 0.3508 0.5102 1.0179 0.072 Uiso 1 1 calc R . .
C23 C 0.3426(3) 0.5370(4) 1.04384(7) 0.061(2) Uani 1 1 d . . .
H23B H 0.3109 0.4960 1.0398 0.073 Uiso 1 1 calc R . .
H23C H 0.3228 0.5626 1.0455 0.073 Uiso 1 1 calc R . .
C24 C 0.3685(3) 0.5286(3) 1.05808(7) 0.0588(18) Uani 1 1 d . . .
H24A H 0.3369 0.5168 1.0662 0.071 Uiso 1 1 calc R . .
C25 C 0.3907(4) 0.4821(4) 1.05735(11) 0.074(2) Uani 1 1 d . . .
H25A H 0.3849 0.4643 1.0472 0.089 Uiso 1 1 calc R . .
H25B H 0.3678 0.4478 1.0646 0.089 Uiso 1 1 calc R . .
C26 C 0.4606(4) 0.5198(4) 1.06141(13) 0.080(3) Uani 1 1 d . . .
H26A H 0.4730 0.4946 1.0676 0.096 Uiso 1 1 calc R . .
H26B H 0.4867 0.5336 1.0523 0.096 Uiso 1 1 calc R . .
C27 C 0.4670(3) 0.5742(3) 1.06998(8) 0.0554(16) Uani 1 1 d . . .
H27A H 0.4531 0.5627 1.0804 0.066 Uiso 1 1 calc R . .
H27B H 0.5106 0.6091 1.0699 0.066 Uiso 1 1 calc R . .
C29 C 0.4099(3) 0.6332(3) 1.06990(7) 0.0483(14) Uani 1 1 d . . .
H29B H 0.3839 0.6111 1.0787 0.058 Uiso 1 1 calc R . .
H29C H 0.3852 0.6448 1.0633 0.058 Uiso 1 1 calc R . .
C31 C 0.4354(3) 0.5376(3) 0.96693(7) 0.0511(16) Uani 1 1 d . . .
H31A H 0.4514 0.5639 0.9584 0.061 Uiso 1 1 calc R . .
C33 C 0.3944(3) 0.4594(3) 0.94840(7) 0.0491(14) Uani 1 1 d . . .
H33A H 0.4237 0.4944 0.9420 0.059 Uiso 1 1 calc R . .
H33B H 0.3513 0.4468 0.9453 0.059 Uiso 1 1 calc R . .
C34 C 0.4057(3) 0.4058(3) 0.94695(7) 0.0516(15) Uani 1 1 d . . .
H34A H 0.3900 0.3847 0.9371 0.062 Uiso 1 1 calc R . .
C35 C 0.4742(4) 0.4236(4) 0.94908(9) 0.0656(19) Uani 1 1 d . . .
H35A H 0.4925 0.4201 0.9396 0.079 Uiso 1 1 calc R . .
H35B H 0.4992 0.4668 0.9529 0.079 Uiso 1 1 calc R . .
C36 C 0.4716(4) 0.3773(7) 0.96040(17) 0.133(6) Uani 1 1 d . . .
H36A H 0.4964 0.3586 0.9569 0.160 Uiso 1 1 calc R . .
H36B H 0.4890 0.3984 0.9700 0.160 Uiso 1 1 calc R . .
C37 C 0.4058(4) 0.3284(4) 0.96234(8) 0.0612(18) Uani 1 1 d . . .
H37A H 0.3979 0.3113 0.9726 0.073 Uiso 1 1 calc R . .
H37B H 0.3940 0.2939 0.9552 0.073 Uiso 1 1 calc R . .
C39 C 0.3054(3) 0.3197(3) 0.95587(7) 0.0455(13) Uani 1 1 d . . .
H39A H 0.3023 0.3001 0.9461 0.055 Uiso 1 1 calc R . .
H39B H 0.2842 0.3445 0.9550 0.055 Uiso 1 1 calc R . .
C101 C 0.7016(2) 0.7558(3) 0.94474(6) 0.0360(11) Uani 1 1 d . . .
C102 C 0.7302(2) 0.8207(3) 0.94609(6) 0.0382(12) Uani 1 1 d . . .
C103 C 0.7733(3) 0.8590(3) 0.93536(6) 0.0400(12) Uani 1 1 d . . .
H10B H 0.7936 0.9029 0.9366 0.048 Uiso 1 1 calc R . .
C104 C 0.7873(3) 0.8352(3) 0.92302(6) 0.0435(13) Uani 1 1 d . . .
C105 C 0.7573(3) 0.7707(3) 0.92177(7) 0.0429(13) Uani 1 1 d . . .
H10A H 0.7663 0.7534 0.9133 0.051 Uiso 1 1 calc R . .
C106 C 0.7146(3) 0.7299(3) 0.93231(6) 0.0384(12) Uani 1 1 d . . .
C110 C 0.6871(3) 0.6597(3) 0.93074(7) 0.0441(13) Uani 1 1 d . . .
C111 C 0.7144(3) 0.6376(3) 0.94323(7) 0.0491(14) Uani 1 1 d . . .
H11K H 0.7049 0.6489 0.9530 0.074 Uiso 1 1 calc R . .
H11L H 0.7596 0.6576 0.9420 0.074 Uiso 1 1 calc R . .
H11M H 0.6960 0.5923 0.9427 0.074 Uiso 1 1 calc R . .
C112 C 0.6163(3) 0.6234(3) 0.93186(7) 0.0466(14) Uani 1 1 d . . .
H11H H 0.6034 0.6333 0.9413 0.070 Uiso 1 1 calc R . .
H11I H 0.6015 0.5786 0.9314 0.070 Uiso 1 1 calc R . .
H11J H 0.5984 0.6349 0.9236 0.070 Uiso 1 1 calc R . .
C113 C 0.7030(3) 0.6411(3) 0.91575(7) 0.0525(15) Uani 1 1 d . . .
H11E H 0.6842 0.5957 0.9153 0.079 Uiso 1 1 calc R . .
H11F H 0.7483 0.6607 0.9148 0.079 Uiso 1 1 calc R . .
H11G H 0.6865 0.6550 0.9076 0.079 Uiso 1 1 calc R . .
C120 C 0.8328(3) 0.8771(3) 0.91089(7) 0.0515(15) Uani 1 1 d . . .
C121 C 0.7965(5) 0.8738(5) 0.89722(9) 0.085(3) Uani 1 1 d . . .
H12A H 0.7675 0.8886 0.8996 0.127 Uiso 1 1 calc R . .
H12B H 0.7730 0.8306 0.8937 0.127 Uiso 1 1 calc R . .
H12C H 0.8251 0.9000 0.8894 0.127 Uiso 1 1 calc R . .
C122 C 0.8766(5) 0.8533(5) 0.90682(12) 0.089(3) Uani 1 1 d . . .
H12G H 0.9058 0.8803 0.8992 0.134 Uiso 1 1 calc R . .
H12H H 0.8524 0.8107 0.9030 0.134 Uiso 1 1 calc R . .
H12I H 0.8998 0.8537 0.9157 0.134 Uiso 1 1 calc R . .
C123 C 0.8694(8) 0.9437(5) 0.91570(14) 0.165(8) Uani 1 1 d . . .
H12D H 0.8408 0.9586 0.9184 0.248 Uiso 1 1 calc R . .
H12E H 0.8962 0.9691 0.9075 0.248 Uiso 1 1 calc R . .
H12F H 0.8952 0.9472 0.9243 0.248 Uiso 1 1 calc R . .
C201 C 0.5208(3) 0.7214(3) 1.06611(6) 0.0435(13) Uani 1 1 d . . .
C202 C 0.4672(3) 0.6917(3) 1.07510(7) 0.0447(13) Uani 1 1 d . . .
C203 C 0.4668(3) 0.7151(3) 1.08891(7) 0.0502(15) Uani 1 1 d . . .
H20A H 0.4306 0.6931 1.0949 0.060 Uiso 1 1 calc R . .
C204 C 0.5162(3) 0.7691(3) 1.09465(7) 0.0483(14) Uani 1 1 d . . .
C205 C 0.5685(3) 0.7965(3) 1.08568(6) 0.0480(14) Uani 1 1 d . . .
H20B H 0.6034 0.8337 1.0893 0.058 Uiso 1 1 calc R . .
C206 C 0.5746(3) 0.7747(3) 1.07205(6) 0.0416(12) Uani 1 1 d . . .
C210 C 0.6357(3) 0.8055(3) 1.06301(7) 0.0437(13) Uani 1 1 d . . .
C211 C 0.6553(3) 0.7584(4) 1.05880(8) 0.0562(16) Uani 1 1 d . . .
H21B H 0.6942 0.7792 1.0531 0.084 Uiso 1 1 calc R . .
H21C H 0.6227 0.7254 1.0527 0.084 Uiso 1 1 calc R . .
H21D H 0.6617 0.7403 1.0679 0.084 Uiso 1 1 calc R . .
C212 C 0.6271(3) 0.8342(3) 1.04876(7) 0.0500(14) Uani 1 1 d . . .
H21E H 0.6661 0.8539 1.0431 0.075 Uiso 1 1 calc R . .
H21F H 0.6157 0.8656 1.0514 0.075 Uiso 1 1 calc R . .
H21G H 0.5940 0.8016 1.0427 0.075 Uiso 1 1 calc R . .
C213 C 0.6890(3) 0.8561(4) 1.07174(8) 0.0640(19) Uani 1 1 d . . .
H21H H 0.7268 0.8744 1.0656 0.096 Uiso 1 1 calc R . .
H21I H 0.6958 0.8383 1.0808 0.096 Uiso 1 1 calc R . .
H21J H 0.6789 0.8884 1.0744 0.096 Uiso 1 1 calc R . .
C220 C 0.5116(4) 0.7959(3) 1.10966(7) 0.0541(16) Uani 1 1 d . . .
C221 C 0.5766(5) 0.8410(5) 1.11566(10) 0.097(3) Uani 1 1 d . . .
H22A H 0.5730 0.8576 1.1253 0.146 Uiso 1 1 calc R . .
H22B H 0.5986 0.8753 1.1086 0.146 Uiso 1 1 calc R . .
H22C H 0.5999 0.8190 1.1170 0.146 Uiso 1 1 calc R . .
C222 C 0.4762(7) 0.8295(7) 1.10718(14) 0.119(4) Uani 1 1 d U . .
H22D H 0.4726 0.8475 1.1166 0.178 Uiso 1 1 calc R . .
H22E H 0.4344 0.8002 1.1034 0.178 Uiso 1 1 calc R . .
H22F H 0.4982 0.8629 1.0999 0.178 Uiso 1 1 calc R . .
C223 C 0.4814(6) 0.7444(5) 1.12084(11) 0.105(3) Uani 1 1 d U . .
H22G H 0.4790 0.7616 1.1305 0.157 Uiso 1 1 calc R . .
H22H H 0.5061 0.7238 1.1219 0.157 Uiso 1 1 calc R . .
H22I H 0.4394 0.7141 1.1174 0.157 Uiso 1 1 calc R . .
C301 C 0.2832(3) 0.2820(3) 0.98265(6) 0.0390(12) Uani 1 1 d . . .
C302 C 0.2722(3) 0.2698(3) 0.96720(6) 0.0389(12) Uani 1 1 d . . .
C303 C 0.2297(3) 0.2116(3) 0.96238(7) 0.0442(13) Uani 1 1 d . . .
H30B H 0.2233 0.2045 0.9519 0.053 Uiso 1 1 calc R . .
C304 C 0.1955(3) 0.1621(3) 0.97206(6) 0.0402(12) Uani 1 1 d . . .
C305 C 0.2077(3) 0.1749(3) 0.98696(7) 0.0469(14) Uani 1 1 d . . .
H30A H 0.1846 0.1420 0.9938 0.056 Uiso 1 1 calc R . .
C306 C 0.2511(3) 0.2320(3) 0.99285(7) 0.0465(14) Uani 1 1 d . . .
C310 C 0.2657(4) 0.2419(3) 1.00959(7) 0.0586(17) Uani 1 1 d . . .
C311 C 0.3339(5) 0.2585(5) 1.01141(9) 0.080(3) Uani 1 1 d . . .
H31H H 0.3610 0.2971 1.0060 0.120 Uiso 1 1 calc R . .
H31I H 0.3392 0.2246 1.0074 0.120 Uiso 1 1 calc R . .
H31J H 0.3449 0.2642 1.0220 0.120 Uiso 1 1 calc R . .
C312 C 0.2566(4) 0.2928(3) 1.01629(7) 0.0602(18) Uani 1 1 d . . .
H31B H 0.2825 0.3319 1.0109 0.090 Uiso 1 1 calc R . .
H31C H 0.2685 0.2981 1.0268 0.090 Uiso 1 1 calc R . .
H31D H 0.2127 0.2813 1.0154 0.090 Uiso 1 1 calc R . .
C313 C 0.2244(6) 0.1811(4) 1.01829(9) 0.088(3) Uani 1 1 d . . .
H31E H 0.1805 0.1696 1.0172 0.132 Uiso 1 1 calc R . .
H31F H 0.2359 0.1875 1.0289 0.132 Uiso 1 1 calc R . .
H31G H 0.2304 0.1477 1.0143 0.132 Uiso 1 1 calc R . .
C320 C 0.1515(3) 0.0969(3) 0.96614(7) 0.0470(14) Uani 1 1 d . . .
C321 C 0.1157(4) 0.0514(3) 0.97841(9) 0.0602(17) Uani 1 1 d . . .
H32D H 0.1449 0.0505 0.9856 0.090 Uiso 1 1 calc R . .
H32E H 0.0900 0.0098 0.9741 0.090 Uiso 1 1 calc R . .
H32F H 0.0889 0.0643 0.9834 0.090 Uiso 1 1 calc R . .
C322 C 0.1063(4) 0.0987(3) 0.95486(8) 0.0607(18) Uani 1 1 d . . .
H32A H 0.0784 0.0565 0.9511 0.091 Uiso 1 1 calc R . .
H32B H 0.1297 0.1260 0.9465 0.091 Uiso 1 1 calc R . .
H32C H 0.0816 0.1146 0.9597 0.091 Uiso 1 1 calc R . .
C323 C 0.1911(4) 0.0744(3) 0.95784(9) 0.0624(18) Uani 1 1 d . . .
H32G H 0.2203 0.0721 0.9648 0.094 Uiso 1 1 calc R . .
H32H H 0.2144 0.1036 0.9498 0.094 Uiso 1 1 calc R . .
H32I H 0.1637 0.0330 0.9536 0.094 Uiso 1 1 calc R . .
Ni4 Ni 1.09562(5) 0.79346(5) 0.784182(11) 0.0435(2) Uani 1 1 d . . .
Ni5 Ni 0.75792(5) 0.69698(5) 0.791890(12) 0.0488(2) Uani 1 1 d . . .
Ni6 Ni 0.92731(5) 0.84199(5) 0.720479(11) 0.0484(2) Uani 1 1 d . . .
S41 S 1.07823(7) 0.84638(8) 0.767888(19) 0.0532(4) Uani 1 1 d . . .
S51 S 0.85533(8) 0.73647(10) 0.79582(2) 0.0638(5) Uani 1 1 d . . .
S61 S 0.87280(8) 0.82610(10) 0.740156(18) 0.0582(4) Uani 1 1 d . . .
O42 O 1.1513(2) 0.7904(2) 0.77103(5) 0.0496(10) Uani 1 1 d . . .
O52 O 0.7488(2) 0.6453(2) 0.80756(7) 0.0640(13) Uani 1 1 d . . .
O62 O 0.8528(2) 0.8091(2) 0.71013(5) 0.0562(11) Uani 1 1 d . . .
N41 N 1.0403(2) 0.7942(2) 0.79736(6) 0.0423(11) Uani 1 1 d . . .
N42 N 1.1173(2) 0.7525(2) 0.79948(6) 0.0430(11) Uani 1 1 d . . .
N51 N 0.7663(2) 0.7524(3) 0.77758(6) 0.0476(12) Uani 1 1 d . . .
N52 N 0.6687(2) 0.6562(3) 0.78849(6) 0.0488(12) Uani 1 1 d . . .
N61 N 1.0022(2) 0.8779(2) 0.73049(6) 0.0461(11) Uani 1 1 d . . .
N62 N 0.9731(3) 0.8507(3) 0.70217(7) 0.0561(14) Uani 1 1 d . . .
C1B C 1.0022(3) 0.8302(3) 0.76922(7) 0.0489(14) Uani 1 1 d . . .
C2B C 0.9648(3) 0.8027(3) 0.78152(7) 0.0510(15) Uani 1 1 d . . .
C3B C 0.8980(3) 0.7819(3) 0.78114(7) 0.0534(16) Uani 1 1 d . . .
C4B C 0.8748(3) 0.7966(3) 0.76888(7) 0.0489(14) Uani 1 1 d . . .
C5B C 0.9117(3) 0.8239(3) 0.75569(7) 0.0514(15) Uani 1 1 d . . .
C6B C 0.9755(3) 0.8420(3) 0.75604(7) 0.0509(15) Uani 1 1 d . . .
C41 C 0.9888(3) 0.7950(3) 0.79547(7) 0.0489(14) Uani 1 1 d . . .
H41A H 0.9647 0.7900 0.8041 0.059 Uiso 1 1 calc R . .
C43 C 1.0591(3) 0.7919(3) 0.81270(7) 0.0502(14) Uani 1 1 d . . .
H43A H 1.0243 0.7815 0.8197 0.060 Uiso 1 1 calc R . .
H43B H 1.0949 0.8327 0.8156 0.060 Uiso 1 1 calc R . .
C44 C 1.0772(3) 0.7420(3) 0.81314(7) 0.0487(14) Uani 1 1 d . . .
H44A H 1.1006 0.7452 0.8225 0.058 Uiso 1 1 calc R . .
C45 C 1.0233(4) 0.6764(3) 0.81099(9) 0.0621(18) Uani 1 1 d . . .
H45A H 1.0184 0.6507 0.8199 0.074 Uiso 1 1 calc R . .
H45B H 0.9840 0.6770 0.8094 0.074 Uiso 1 1 calc R . .
C46 C 1.0380(4) 0.6502(3) 0.79751(9) 0.0635(19) Uani 1 1 d . . .
H46A H 1.0157 0.6527 0.7886 0.076 Uiso 1 1 calc R . .
H46B H 1.0263 0.6062 0.7992 0.076 Uiso 1 1 calc R . .
C47 C 1.1073(4) 0.6903(3) 0.79557(8) 0.0542(16) Uani 1 1 d . . .
H47A H 1.1302 0.6774 0.8024 0.065 Uiso 1 1 calc R . .
H47B H 1.1200 0.6891 0.7852 0.065 Uiso 1 1 calc R . .
C49 C 1.1839(3) 0.7971(3) 0.80262(7) 0.0480(14) Uani 1 1 d . . .
H49A H 1.1967 0.7832 0.8116 0.058 Uiso 1 1 calc R . .
H49B H 1.1889 0.8385 0.8048 0.058 Uiso 1 1 calc R . .
C51 C 0.8125(3) 0.7887(3) 0.76894(7) 0.0517(15) Uani 1 1 d . . .
H51A H 0.8048 0.8127 0.7619 0.062 Uiso 1 1 calc R . .
C53 C 0.7092(3) 0.7563(3) 0.77639(8) 0.0543(16) Uani 1 1 d . . .
H53A H 0.7092 0.7776 0.7670 0.065 Uiso 1 1 calc R . .
H53B H 0.7056 0.7796 0.7849 0.065 Uiso 1 1 calc R . .
C54 C 0.6566(3) 0.6906(3) 0.77643(8) 0.0519(15) Uani 1 1 d . . .
H54A H 0.6164 0.6896 0.7783 0.062 Uiso 1 1 calc R . .
C55 C 0.6516(4) 0.6538(4) 0.76201(8) 0.0618(18) Uani 1 1 d . . .
H55A H 0.6094 0.6360 0.7576 0.074 Uiso 1 1 calc R . .
H55B H 0.6825 0.6814 0.7545 0.074 Uiso 1 1 calc R . .
C56 C 0.6642(4) 0.6030(4) 0.76664(9) 0.071(2) Uani 1 1 d . . .
H56A H 0.7090 0.6164 0.7657 0.085 Uiso 1 1 calc R . .
H56B H 0.6395 0.5648 0.7607 0.085 Uiso 1 1 calc R . .
C57 C 0.6438(3) 0.5929(3) 0.78271(9) 0.0651(19) Uani 1 1 d . . .
H57A H 0.5979 0.5690 0.7835 0.078 Uiso 1 1 calc R . .
H57B H 0.6615 0.5705 0.7882 0.078 Uiso 1 1 calc R . .
C59 C 0.6416(4) 0.6585(5) 0.80285(9) 0.070(2) Uani 1 1 d . . .
H59A H 0.5979 0.6481 0.8013 0.084 Uiso 1 1 calc R . .
H59B H 0.6649 0.7013 0.8069 0.084 Uiso 1 1 calc R . .
C61 C 1.0167(3) 0.8750(3) 0.74405(7) 0.0498(15) Uani 1 1 d . . .
H61A H 1.0598 0.8973 0.7464 0.060 Uiso 1 1 calc R . .
C63 C 1.0528(3) 0.9163(3) 0.71996(7) 0.0517(15) Uani 1 1 d . . .
H63A H 1.0938 0.9271 0.7243 0.062 Uiso 1 1 calc R . .
H63B H 1.0528 0.9552 0.7176 0.062 Uiso 1 1 calc R . .
C64 C 1.0396(4) 0.8766(3) 0.70625(9) 0.0641(19) Uani 1 1 d . . .
H64A H 1.0671 0.9019 0.6978 0.077 Uiso 1 1 calc R . .
C65 C 1.0462(4) 0.8193(4) 0.70900(13) 0.082(3) Uani 1 1 d . . .
H65A H 1.0578 0.8180 0.7195 0.098 Uiso 1 1 calc R . .
H65B H 1.0785 0.8200 0.7024 0.098 Uiso 1 1 calc R . .
C66 C 0.9822(4) 0.7625(4) 0.70549(12) 0.077(3) Uani 1 1 d . . .
H66A H 0.9865 0.7292 0.7005 0.093 Uiso 1 1 calc R . .
H66B H 0.9569 0.7456 0.7146 0.093 Uiso 1 1 calc R . .
C67 C 0.9543(4) 0.7895(4) 0.69524(10) 0.077(3) Uani 1 1 d . . .
H67A H 0.9714 0.7946 0.6850 0.092 Uiso 1 1 calc R . .
H67B H 0.9084 0.7630 0.6948 0.092 Uiso 1 1 calc R . .
C69 C 0.9621(4) 0.8920(4) 0.69259(8) 0.069(2) Uani 1 1 d . . .
H69A H 0.9896 0.9030 0.6837 0.082 Uiso 1 1 calc R . .
H69B H 0.9741 0.9310 0.6981 0.082 Uiso 1 1 calc R . .
C401 C 1.2069(3) 0.7986(3) 0.77479(7) 0.0469(14) Uani 1 1 d . . .
C402 C 1.2257(3) 0.8029(3) 0.78988(7) 0.0443(13) Uani 1 1 d . . .
C403 C 1.2851(3) 0.8130(3) 0.79314(8) 0.0488(14) Uani 1 1 d . . .
H40A H 1.2971 0.8155 0.8033 0.059 Uiso 1 1 calc R . .
C404 C 1.3271(3) 0.8196(3) 0.78218(8) 0.0530(16) Uani 1 1 d . . .
C405 C 1.3068(3) 0.8144(3) 0.76742(8) 0.0528(15) Uani 1 1 d . . .
H40B H 1.3349 0.8183 0.7597 0.063 Uiso 1 1 calc R . .
C406 C 1.2496(4) 0.8042(3) 0.76329(8) 0.0548(16) Uani 1 1 d . . .
C410 C 1.2283(4) 0.7952(4) 0.74674(7) 0.0634(19) Uani 1 1 d . . .
C411 C 1.2844(5) 0.8096(6) 0.73653(9) 0.090(3) Uani 1 1 d . . .
H41H H 1.3165 0.8534 0.7376 0.135 Uiso 1 1 calc R . .
H41I H 1.2705 0.8013 0.7261 0.135 Uiso 1 1 calc R . .
H41J H 1.3016 0.7830 0.7394 0.135 Uiso 1 1 calc R . .
C412 C 1.2057(4) 0.8386(4) 0.74218(8) 0.069(2) Uani 1 1 d . . .
H41E H 1.2394 0.8818 0.7434 0.104 Uiso 1 1 calc R . .
H41F H 1.1703 0.8313 0.7485 0.104 Uiso 1 1 calc R . .
H41G H 1.1926 0.8311 0.7317 0.104 Uiso 1 1 calc R . .
C413 C 1.1793(4) 0.7273(4) 0.74496(10) 0.075(2) Uani 1 1 d . . .
H41B H 1.1648 0.7194 0.7346 0.112 Uiso 1 1 calc R . .
H41C H 1.1441 0.7174 0.7516 0.112 Uiso 1 1 calc R . .
H41D H 1.1973 0.7012 0.7475 0.112 Uiso 1 1 calc R . .
C420 C 1.3929(4) 0.8311(4) 0.78575(10) 0.066(2) Uani 1 1 d . . .
C421 C 1.4057(6) 0.8370(9) 0.80257(14) 0.140(6) Uani 1 1 d . . .
H42G H 1.4478 0.8444 0.8044 0.210 Uiso 1 1 calc R . .
H42H H 1.3754 0.7984 0.8075 0.210 Uiso 1 1 calc R . .
H42I H 1.4021 0.8719 0.8065 0.210 Uiso 1 1 calc R . .
C422 C 1.4003(5) 0.7794(6) 0.77956(19) 0.117(4) Uani 1 1 d . . .
H42A H 1.4422 0.7870 0.7818 0.175 Uiso 1 1 calc R . .
H42B H 1.3943 0.7773 0.7687 0.175 Uiso 1 1 calc R . .
H42C H 1.3693 0.7399 0.7841 0.175 Uiso 1 1 calc R . .
C423 C 1.4418(4) 0.8932(5) 0.77880(13) 0.092(3) Uani 1 1 d . . .
H42D H 1.4836 0.9005 0.7810 0.137 Uiso 1 1 calc R . .
H42E H 1.4372 0.9272 0.7830 0.137 Uiso 1 1 calc R . .
H42F H 1.4359 0.8916 0.7680 0.137 Uiso 1 1 calc R . .
C501 C 0.6993(4) 0.6121(5) 0.81587(8) 0.069(2) Uani 1 1 d . . .
C502 C 0.6433(5) 0.6133(7) 0.81408(11) 0.104(4) Uani 1 1 d . . .
C503 C 0.5865(6) 0.5633(7) 0.82060(12) 0.112(4) Uani 1 1 d . . .
H50A H 0.5489 0.5632 0.8185 0.134 Uiso 1 1 calc R . .
C504 C 0.5816(5) 0.5150(7) 0.82977(12) 0.100(3) Uani 1 1 d . . .
C505 C 0.6387(6) 0.5165(6) 0.83196(13) 0.104(3) Uani 1 1 d . . .
H50B H 0.6387 0.4842 0.8377 0.125 Uiso 1 1 calc R . .
C506 C 0.6989(5) 0.5664(6) 0.82571(11) 0.104(4) Uani 1 1 d . . .
C510 C 0.7570(4) 0.5615(5) 0.82749(11) 0.078(2) Uani 1 1 d . . .
C511 C 0.7448(6) 0.5102(9) 0.83888(18) 0.155(7) Uani 1 1 d . . .
H51H H 0.7833 0.5091 0.8405 0.232 Uiso 1 1 calc R . .
H51I H 0.7125 0.4698 0.8350 0.232 Uiso 1 1 calc R . .
H51J H 0.7308 0.5190 0.8483 0.232 Uiso 1 1 calc R . .
C512 C 0.8144(6) 0.6201(5) 0.83183(16) 0.107(4) Uani 1 1 d . . .
H51E H 0.8489 0.6119 0.8330 0.161 Uiso 1 1 calc R . .
H51F H 0.8072 0.6354 0.8413 0.161 Uiso 1 1 calc R . .
H51G H 0.8247 0.6516 0.8240 0.161 Uiso 1 1 calc R . .
C513 C 0.7684(6) 0.5396(6) 0.81245(13) 0.099(3) Uani 1 1 d . . .
H51B H 0.8066 0.5372 0.8130 0.149 Uiso 1 1 calc R . .
H51C H 0.7728 0.5693 0.8047 0.149 Uiso 1 1 calc R . .
H51D H 0.7331 0.4984 0.8101 0.149 Uiso 1 1 calc R . .
C520 C 0.5213(5) 0.4656(7) 0.83698(13) 0.113(4) Uani 1 1 d . . .
C521 C 0.5023(7) 0.4027(4) 0.82734(12) 0.132(6) Uani 1 1 d . . .
H52A H 0.5364 0.3934 0.8277 0.198 Uiso 1 1 calc R . .
H52B H 0.4946 0.4092 0.8169 0.198 Uiso 1 1 calc R . .
H52C H 0.4645 0.3677 0.8315 0.198 Uiso 1 1 calc R . .
C522 C 0.4723(9) 0.4809(10) 0.8369(3) 0.177(8) Uani 1 1 d . . .
H52D H 0.4855 0.5192 0.8426 0.266 Uiso 1 1 calc R . .
H52E H 0.4347 0.4468 0.8414 0.266 Uiso 1 1 calc R . .
H52F H 0.4633 0.4872 0.8266 0.266 Uiso 1 1 calc R . .
C523 C 0.5362(7) 0.4759(16) 0.85283(17) 0.271(19) Uani 1 1 d . . .
H52G H 0.5463 0.5182 0.8555 0.407 Uiso 1 1 calc R . .
H52H H 0.5720 0.4705 0.8550 0.407 Uiso 1 1 calc R . .
H52I H 0.5002 0.4458 0.8587 0.407 Uiso 1 1 calc R . .
C601 C 0.8454(3) 0.8233(3) 0.69641(7) 0.0545(16) Uani 1 1 d . . .
C602 C 0.8968(4) 0.8652(3) 0.68743(7) 0.0584(17) Uani 1 1 d . . .
C603 C 0.8847(5) 0.8813(4) 0.67343(8) 0.070(2) Uani 1 1 d . . .
H60A H 0.9192 0.9098 0.6676 0.083 Uiso 1 1 calc R . .
C604 C 0.8276(4) 0.8592(4) 0.66773(8) 0.066(2) Uani 1 1 d . . .
C605 C 0.7783(4) 0.8174(4) 0.67626(8) 0.067(2) Uani 1 1 d . . .
H60B H 0.7373 0.8014 0.6725 0.080 Uiso 1 1 calc R . .
C606 C 0.7863(4) 0.7973(4) 0.69046(7) 0.0580(17) Uani 1 1 d . . .
C610 C 0.7291(4) 0.7461(4) 0.69877(8) 0.0649(19) Uani 1 1 d . . .
C611 C 0.6687(4) 0.7202(6) 0.68977(10) 0.090(3) Uani 1 1 d . . .
H61H H 0.6597 0.7537 0.6877 0.136 Uiso 1 1 calc R . .
H61I H 0.6344 0.6873 0.6955 0.136 Uiso 1 1 calc R . .
H61J H 0.6735 0.7031 0.6803 0.136 Uiso 1 1 calc R . .
C612 C 0.7186(4) 0.7693(5) 0.71342(9) 0.071(2) Uani 1 1 d . . .
H61B H 0.7112 0.8041 0.7116 0.107 Uiso 1 1 calc R . .
H61C H 0.7554 0.7834 0.7198 0.107 Uiso 1 1 calc R . .
H61D H 0.6823 0.7355 0.7184 0.107 Uiso 1 1 calc R . .
C613 C 0.7407(4) 0.6909(4) 0.70178(11) 0.077(2) Uani 1 1 d . . .
H61E H 0.7051 0.6580 0.7072 0.115 Uiso 1 1 calc R . .
H61F H 0.7785 0.7055 0.7078 0.115 Uiso 1 1 calc R . .
H61G H 0.7459 0.6746 0.6923 0.115 Uiso 1 1 calc R . .
C620 C 0.8193(5) 0.8803(5) 0.65210(9) 0.085(3) Uani 1 1 d . . .
C621 C 0.8530(7) 0.8655(7) 0.64059(9) 0.117(4) Uani 1 1 d . . .
H62D H 0.8356 0.8203 0.6401 0.175 Uiso 1 1 calc R . .
H62E H 0.8972 0.8856 0.6432 0.175 Uiso 1 1 calc R . .
H62F H 0.8484 0.8808 0.6309 0.175 Uiso 1 1 calc R . .
C622 C 0.8462(11) 0.9520(7) 0.65260(13) 0.160(8) Uani 1 1 d . . .
H62G H 0.8409 0.9665 0.6428 0.240 Uiso 1 1 calc R . .
H62H H 0.8906 0.9728 0.6551 0.240 Uiso 1 1 calc R . .
H62I H 0.8240 0.9620 0.6602 0.240 Uiso 1 1 calc R . .
C623 C 0.7511(6) 0.8491(7) 0.64725(11) 0.105(4) Uani 1 1 d . . .
H62A H 0.7334 0.8039 0.6470 0.157 Uiso 1 1 calc R . .
H62B H 0.7485 0.8639 0.6373 0.157 Uiso 1 1 calc R . .
H62C H 0.7277 0.8597 0.6543 0.157 Uiso 1 1 calc R . .
Ni7 Ni 0.52320(4) 0.81501(5) 0.917694(12) 0.0440(2) Uani 1 1 d . . .
S71 S 0.43754(7) 0.80619(7) 0.92502(3) 0.0692(6) Uani 1 1 d . . .
O72 O 0.5384(2) 0.8889(2) 0.90948(6) 0.0526(11) Uani 1 1 d . . .
N71 N 0.5095(2) 0.7427(2) 0.92618(6) 0.0408(11) Uani 1 1 d . . .
N72 N 0.6030(2) 0.8280(2) 0.91115(5) 0.0408(10) Uani 1 1 d . . .
C1C C 0.3474(3) 0.6182(3) 0.92767(8) 0.0494(15) Uani 1 1 d . . .
C2C C 0.3956(3) 0.6803(3) 0.92819(8) 0.0471(14) Uani 1 1 d . . .
C71 C 0.4591(3) 0.6917(3) 0.92931(8) 0.0479(14) Uani 1 1 d . . .
H71D H 0.4638 0.6579 0.9327 0.057 Uiso 1 1 calc R . .
C73 C 0.5691(3) 0.7454(3) 0.92918(7) 0.0421(13) Uani 1 1 d . . .
H73A H 0.5624 0.7031 0.9310 0.050 Uiso 1 1 calc R . .
H73B H 0.5894 0.7714 0.9381 0.050 Uiso 1 1 calc R . .
C74 C 0.6081(3) 0.7732(3) 0.91569(7) 0.0421(13) Uani 1 1 d . . .
H74A H 0.6525 0.7868 0.9181 0.050 Uiso 1 1 calc R . .
C75 C 0.5867(4) 0.7286(3) 0.90191(8) 0.0600(18) Uani 1 1 d . . .
H75A H 0.5488 0.6885 0.9042 0.072 Uiso 1 1 calc R . .
H75B H 0.6200 0.7203 0.8986 0.072 Uiso 1 1 calc R . .
C76 C 0.5730(4) 0.7660(4) 0.88961(8) 0.065(2) Uani 1 1 d . . .
H76A H 0.5865 0.7604 0.8796 0.078 Uiso 1 1 calc R . .
H76B H 0.5281 0.7527 0.8893 0.078 Uiso 1 1 calc R . .
C77 C 0.6106(3) 0.8316(3) 0.89472(7) 0.0492(15) Uani 1 1 d . . .
H77A H 0.6549 0.8492 0.8919 0.059 Uiso 1 1 calc R . .
H77B H 0.5949 0.8578 0.8903 0.059 Uiso 1 1 calc R . .
C79 C 0.6494(3) 0.8853(3) 0.91878(7) 0.0417(12) Uani 1 1 d . . .
H79A H 0.6914 0.8912 0.9169 0.050 Uiso 1 1 calc R . .
H79B H 0.6418 0.8799 0.9297 0.050 Uiso 1 1 calc R . .
C701 C 0.5934(3) 0.9415(3) 0.90975(6) 0.0393(12) Uani 1 1 d . . .
C702 C 0.6488(3) 0.9424(3) 0.91402(6) 0.0382(12) Uani 1 1 d . . .
C703 C 0.7046(3) 0.9990(3) 0.91465(7) 0.0439(13) Uani 1 1 d . . .
H70A H 0.7414 0.9990 0.9176 0.053 Uiso 1 1 calc R . .
C704 C 0.7086(3) 1.0546(3) 0.91120(7) 0.0466(14) Uani 1 1 d . . .
C705 C 0.6544(3) 1.0529(3) 0.90641(7) 0.0487(14) Uani 1 1 d . . .
H70B H 0.6567 1.0910 0.9037 0.058 Uiso 1 1 calc R . .
C706 C 0.5967(3) 0.9979(3) 0.90533(6) 0.0399(12) Uani 1 1 d . . .
C710 C 0.5393(3) 0.9986(3) 0.89922(7) 0.0443(13) Uani 1 1 d . . .
C711 C 0.5529(4) 1.0623(3) 0.89450(9) 0.0606(18) Uani 1 1 d . . .
H71E H 0.5847 1.0780 0.8867 0.091 Uiso 1 1 calc R . .
H71F H 0.5681 1.0905 0.9031 0.091 Uiso 1 1 calc R . .
H71G H 0.5148 1.0599 0.8907 0.091 Uiso 1 1 calc R . .
C712 C 0.4893(3) 0.9778(4) 0.91152(8) 0.0579(17) Uani 1 1 d . . .
H71A H 0.4528 0.9785 0.9076 0.087 Uiso 1 1 calc R . .
H71B H 0.5062 1.0063 0.9200 0.087 Uiso 1 1 calc R . .
H71C H 0.4772 0.9355 0.9148 0.087 Uiso 1 1 calc R . .
C713 C 0.5114(3) 0.9537(4) 0.88622(9) 0.0601(17) Uani 1 1 d . . .
H71H H 0.5423 0.9661 0.8782 0.090 Uiso 1 1 calc R . .
H71I H 0.4747 0.9547 0.8825 0.090 Uiso 1 1 calc R . .
H71J H 0.4990 0.9115 0.8895 0.090 Uiso 1 1 calc R . .
C720 C 0.7689(3) 1.1161(3) 0.91206(7) 0.0493(14) Uani 1 1 d . . .
C721 C 0.8210(4) 1.1099(4) 0.91890(16) 0.101(4) Uani 1 1 d . . .
H72G H 0.8589 1.1509 0.9193 0.151 Uiso 1 1 calc R . .
H72H H 0.8287 1.0815 0.9129 0.151 Uiso 1 1 calc R . .
H72I H 0.8094 1.0933 0.9290 0.151 Uiso 1 1 calc R . .
C722 C 0.7895(4) 1.1430(4) 0.89635(9) 0.074(2) Uani 1 1 d . . .
H72D H 0.7563 1.1476 0.8916 0.110 Uiso 1 1 calc R . .
H72E H 0.7977 1.1148 0.8904 0.110 Uiso 1 1 calc R . .
H72F H 0.8274 1.1838 0.8970 0.110 Uiso 1 1 calc R . .
C723 C 0.7604(4) 1.1630(4) 0.92111(10) 0.071(2) Uani 1 1 d . . .
H72A H 0.7274 1.1685 0.9166 0.106 Uiso 1 1 calc R . .
H72B H 0.7994 1.2030 0.9212 0.106 Uiso 1 1 calc R . .
H72C H 0.7489 1.1479 0.9314 0.106 Uiso 1 1 calc R . .
Ni8 Ni 1.12313(7) 0.92538(7) 0.840446(15) 0.0698(3) Uani 1 1 d . . .
S81 S 1.02994(12) 0.89215(11) 0.83320(4) 0.0909(7) Uani 1 1 d . . .
O82 O 1.0926(2) 0.8472(3) 0.84919(6) 0.0663(13) Uani 1 1 d . . .
N81 N 1.1531(4) 1.0016(4) 0.83163(8) 0.080(2) Uani 1 1 d . . .
N82 N 1.2081(3) 0.9489(3) 0.84657(7) 0.0709(17) Uani 1 1 d . . .
C1D C 1.0162(4) 0.9534(4) 0.83071(10) 0.071(2) Uani 1 1 d . . .
C2D C 1.0620(4) 1.0146(4) 0.83014(9) 0.071(2) Uani 1 1 d . . .
C81 C 1.1272(4) 1.0339(5) 0.82843(10) 0.075(2) Uani 1 1 d . . .
H81A H 1.1534 1.0745 0.8246 0.090 Uiso 1 1 calc R . .
C83 C 1.2198(4) 1.0270(4) 0.82778(9) 0.075(2) Uani 1 1 d . . .
H83A H 1.2398 1.0720 0.8255 0.090 Uiso 1 1 calc R . .
H83B H 1.2239 1.0052 0.8190 0.090 Uiso 1 1 calc R . .
C84 C 1.2503(4) 1.0161(4) 0.84149(10) 0.073(2) Uani 1 1 d . . .
H84A H 1.2927 1.0233 0.8389 0.088 Uiso 1 1 calc R . .
C85 C 1.2541(6) 1.0566(5) 0.85452(11) 0.096(3) Uani 1 1 d . . .
H85A H 1.2981 1.0862 0.8571 0.115 Uiso 1 1 calc R . .
H85B H 1.2334 1.0808 0.8520 0.115 Uiso 1 1 calc R . .
C86 C 1.2219(6) 1.0137(5) 0.86727(11) 0.101(3) Uani 1 1 d . . .
H86A H 1.1798 1.0079 0.8687 0.121 Uiso 1 1 calc R . .
H86B H 1.2459 1.0306 0.8766 0.121 Uiso 1 1 calc R . .
C87 C 1.2178(5) 0.9496(5) 0.86303(9) 0.093(3) Uani 1 1 d . . .
H87A H 1.2568 0.9498 0.8655 0.112 Uiso 1 1 calc R . .
H87B H 1.1823 0.9139 0.8680 0.112 Uiso 1 1 calc R . .
C89 C 1.2206(4) 0.9045(4) 0.83893(7) 0.0618(18) Uani 1 1 d . . .
H89A H 1.2654 0.9181 0.8401 0.074 Uiso 1 1 calc R . .
H89B H 1.2125 0.9054 0.8281 0.074 Uiso 1 1 calc R . .
C801 C 1.1222(4) 0.8159(4) 0.84941(7) 0.0580(17) Uani 1 1 d . . .
C802 C 1.1830(4) 0.8387(4) 0.84435(7) 0.0591(17) Uani 1 1 d . . .
C803 C 1.2113(4) 0.8023(4) 0.84438(8) 0.0607(17) Uani 1 1 d . . .
H80A H 1.2530 0.8198 0.8410 0.073 Uiso 1 1 calc R . .
C804 C 1.1804(4) 0.7420(4) 0.84921(9) 0.0668(19) Uani 1 1 d . . .
C805 C 1.1193(4) 0.7192(4) 0.85420(9) 0.069(2) Uani 1 1 d . . .
H80B H 1.0972 0.6771 0.8574 0.083 Uiso 1 1 calc R . .
C806 C 1.0882(4) 0.7525(4) 0.85486(7) 0.065(2) Uani 1 1 d . . .
C810 C 1.2081(4) 0.6999(4) 0.84873(10) 0.076(2) Uani 1 1 d . . .
C811 C 1.2794(6) 0.7380(7) 0.8514(2) 0.148(6) Uani 1 1 d . . .
H81B H 1.2989 0.7694 0.8436 0.223 Uiso 1 1 calc R . .
H81C H 1.2966 0.7100 0.8512 0.223 Uiso 1 1 calc R . .
H81D H 1.2876 0.7586 0.8612 0.223 Uiso 1 1 calc R . .
C813 C 1.1918(8) 0.6657(7) 0.83502(17) 0.132(4) Uani 1 1 d U . .
H81E H 1.2058 0.6949 0.8266 0.198 Uiso 1 1 calc R . .
H81F H 1.1465 0.6386 0.8345 0.198 Uiso 1 1 calc R . .
H81G H 1.2118 0.6403 0.8345 0.198 Uiso 1 1 calc R . .
C814 C 1.1868(7) 0.6541(7) 0.86156(14) 0.115(4) Uani 1 1 d . . .
H81H H 1.1415 0.6267 0.8610 0.172 Uiso 1 1 calc R . .
H81I H 1.1978 0.6769 0.8710 0.172 Uiso 1 1 calc R . .
H81J H 1.2072 0.6290 0.8609 0.172 Uiso 1 1 calc R . .
C820 C 1.0230(3) 0.7281(4) 0.86120(8) 0.0606(18) Uani 1 1 d . . .
C821 C 0.9966(5) 0.6623(4) 0.86761(11) 0.083(2) Uani 1 1 d . . .
H82A H 0.9547 0.6479 0.8715 0.125 Uiso 1 1 calc R . .
H82B H 1.0236 0.6629 0.8757 0.125 Uiso 1 1 calc R . .
H82C H 0.9945 0.6340 0.8597 0.125 Uiso 1 1 calc R . .
C822 C 0.9765(4) 0.7244(4) 0.84915(8) 0.0622(18) Uani 1 1 d . . .
H82D H 0.9911 0.7658 0.8449 0.093 Uiso 1 1 calc R . .
H82E H 0.9354 0.7091 0.8537 0.093 Uiso 1 1 calc R . .
H82F H 0.9735 0.6958 0.8412 0.093 Uiso 1 1 calc R . .
C823 C 1.0236(4) 0.7687(5) 0.87426(8) 0.076(2) Uani 1 1 d . . .
H82G H 1.0398 0.8115 0.8708 0.114 Uiso 1 1 calc R . .
H82H H 1.0502 0.7681 0.8823 0.114 Uiso 1 1 calc R . .
H82I H 0.9811 0.7522 0.8780 0.114 Uiso 1 1 calc R . .
O1W O 0.3333 0.6667 1.03445(18) 0.119(4) Uiso 1 3 d S . .
O2W O 0.5294(6) 0.7987(6) 0.95982(15) 0.089(3) Uiso 0.50 1 d P . .
C1L C 1.0206(8) 0.7162(5) 0.74286(11) 0.085(5) Uiso 0.584(13) 1 d PD A 1
Cl1 Cl 1.0276(2) 0.6818(2) 0.72722(7) 0.0853(17) Uiso 0.584(13) 1 d PD A 1
Cl2 Cl 0.9807(5) 0.6647(4) 0.75611(9) 0.138(3) Uiso 0.584(13) 1 d PD A 1
C2L C 0.5434(14) 0.5015(5) 0.99678(18) 0.053(7) Uiso 0.30 1 d PD B 1
Cl3 Cl 0.5119(4) 0.4292(4) 0.99021(9) 0.0846(19) Uiso 0.30 1 d PD B 1
Cl4 Cl 0.5854(4) 0.5597(4) 0.98524(10) 0.0768(19) Uiso 0.30 1 d PD B 1
C1LB C 0.998(5) 0.646(4) 0.7512(5) 0.33(6) Uiso 0.416(13) 1 d PD A 2
Cl1B Cl 0.9553(4) 0.6737(3) 0.75858(8) 0.093(3) Uiso 0.416(13) 1 d PD A 2
Cl2B Cl 1.0170(5) 0.6734(5) 0.73406(16) 0.123(3) Uiso 0.416(13) 1 d PD A 2
C2LB C 0.5783(10) 0.5662(8) 0.98961(14) 0.013(4) Uiso 0.20 1 d PD C 2
Cl3B Cl 0.5492(15) 0.4942(9) 0.9963(3) 0.158(12) Uiso 0.20 1 d PD C 2
Cl4B Cl 0.5746(5) 0.5499(5) 0.97152(12) 0.079(3) Uiso 0.20 1 d PD C 2

loop_
_atom_site_aniso_label
_atom_site_aniso_U_11
_atom_site_aniso_U_22
_atom_site_aniso_U_33
_atom_site_aniso_U_23
_atom_site_aniso_U_13
_atom_site_aniso_U_12
Ni1 0.0344(5) 0.0316(5) 0.0418(5) -0.0006(4) 0.0022(4) 0.0109(4)
Ni2 0.0453(6) 0.0422(5) 0.0412(5) -0.0046(4) 0.0077(4) 0.0070(5)
Ni3 0.0407(5) 0.0459(6) 0.0372(5) -0.0048(4) -0.0003(4) 0.0096(5)
S11 0.0451(8) 0.0487(8) 0.0412(7) -0.0040(6) 0.0075(6) -0.0006(7)
S21 0.0678(11) 0.0472(9) 0.0426(8) -0.0099(7) 0.0139(8) -0.0061(8)
S31 0.0556(10) 0.0486(9) 0.0436(7) -0.0083(7) 0.0112(7) -0.0024(8)
O12 0.037(2) 0.0309(19) 0.053(2) 0.0024(17) 0.0030(18) 0.0177(16)
O22 0.051(2) 0.046(2) 0.0362(19) -0.0027(18) 0.0054(18) 0.012(2)
O32 0.055(3) 0.055(3) 0.039(2) -0.0055(19) -0.0047(19) 0.024(2)
N11 0.034(2) 0.038(3) 0.044(2) 0.000(2) 0.004(2) 0.008(2)
N12 0.035(2) 0.038(2) 0.043(2) -0.003(2) -0.0018(19) 0.021(2)
N21 0.052(3) 0.048(3) 0.041(3) 0.003(2) 0.019(2) 0.008(3)
N22 0.050(3) 0.032(2) 0.045(3) -0.009(2) 0.003(2) 0.008(2)
N31 0.038(3) 0.047(3) 0.042(2) -0.007(2) 0.003(2) 0.004(2)
N32 0.043(3) 0.041(3) 0.038(2) -0.003(2) -0.005(2) 0.012(2)
C1 0.040(3) 0.044(3) 0.042(3) -0.002(3) 0.008(3) -0.001(3)
C2 0.055(4) 0.042(3) 0.051(3) -0.005(3) 0.015(3) 0.000(3)
C3 0.050(4) 0.043(3) 0.046(3) -0.014(3) 0.008(3) -0.005(3)
C4 0.046(4) 0.059(4) 0.041(3) -0.007(3) 0.011(3) 0.000(3)
C5 0.050(4) 0.047(4) 0.040(3) -0.013(3) 0.005(3) -0.004(3)
C6 0.044(3) 0.048(4) 0.040(3) -0.007(3) 0.009(3) -0.001(3)
C11 0.039(3) 0.049(3) 0.041(3) -0.008(3) 0.004(3) 0.011(3)
C13 0.038(3) 0.034(3) 0.044(3) 0.001(2) 0.004(2) 0.008(2)
C14 0.033(3) 0.037(3) 0.045(3) -0.003(2) 0.001(2) 0.017(2)
C15 0.056(4) 0.056(4) 0.053(3) -0.009(3) -0.016(3) 0.029(3)
C16 0.048(4) 0.066(4) 0.056(4) 0.000(3) -0.010(3) 0.034(3)
C17 0.042(3) 0.046(3) 0.058(3) -0.005(3) -0.011(3) 0.025(3)
C19 0.031(3) 0.033(3) 0.050(3) -0.002(2) -0.001(2) 0.014(2)
C21 0.048(4) 0.043(3) 0.054(4) -0.006(3) 0.013(3) -0.002(3)
C23 0.047(4) 0.057(4) 0.038(3) -0.002(3) 0.010(3) -0.004(3)
C24 0.055(4) 0.058(4) 0.046(3) -0.002(3) 0.011(3) 0.015(3)
C25 0.070(5) 0.046(4) 0.084(5) 0.000(4) 0.004(4) 0.012(4)
C26 0.076(5) 0.040(4) 0.118(7) -0.001(4) 0.017(5) 0.024(4)
C27 0.049(4) 0.052(4) 0.064(4) 0.005(3) 0.003(3) 0.024(3)
C29 0.048(3) 0.048(3) 0.042(3) 0.001(3) 0.003(3) 0.018(3)
C31 0.044(3) 0.051(4) 0.035(3) 0.000(3) 0.008(3) 0.006(3)
C33 0.053(4) 0.039(3) 0.044(3) -0.003(3) 0.000(3) 0.014(3)
C34 0.047(3) 0.062(4) 0.039(3) -0.002(3) 0.001(3) 0.023(3)
C35 0.055(4) 0.081(5) 0.060(4) 0.014(4) 0.013(3) 0.033(4)
C36 0.046(5) 0.179(13) 0.162(12) 0.079(10) 0.001(6) 0.047(7)
C37 0.061(4) 0.078(5) 0.054(4) 0.009(3) 0.001(3) 0.041(4)
C39 0.042(3) 0.044(3) 0.044(3) 0.003(3) -0.003(3) 0.017(3)
C101 0.026(2) 0.036(3) 0.041(3) 0.001(2) -0.002(2) 0.012(2)
C102 0.025(2) 0.042(3) 0.044(3) 0.006(2) 0.002(2) 0.014(2)
C103 0.034(3) 0.037(3) 0.043(3) -0.004(2) 0.001(2) 0.013(2)
C104 0.036(3) 0.051(3) 0.038(3) 0.002(3) -0.001(2) 0.017(3)
C105 0.034(3) 0.045(3) 0.051(3) -0.010(3) -0.007(3) 0.020(3)
C106 0.032(3) 0.036(3) 0.043(3) 0.000(2) -0.005(2) 0.015(2)
C110 0.042(3) 0.045(3) 0.049(3) -0.007(3) -0.007(3) 0.025(3)
C111 0.055(4) 0.050(4) 0.054(3) -0.013(3) -0.019(3) 0.036(3)
C112 0.044(3) 0.030(3) 0.060(3) -0.004(3) -0.006(3) 0.014(3)
C113 0.057(4) 0.059(4) 0.050(3) -0.009(3) -0.004(3) 0.035(3)
C120 0.036(3) 0.059(4) 0.053(3) 0.008(3) 0.005(3) 0.018(3)
C121 0.092(6) 0.116(8) 0.060(4) 0.027(5) 0.015(4) 0.061(6)
C122 0.068(5) 0.107(7) 0.096(6) 0.028(6) 0.033(5) 0.047(5)
C123 0.178(14) 0.072(6) 0.113(8) -0.019(6) 0.101(9) -0.037(8)
C201 0.044(3) 0.039(3) 0.043(3) 0.002(2) 0.000(2) 0.017(3)
C202 0.042(3) 0.044(3) 0.044(3) -0.006(3) -0.003(3) 0.017(3)
C203 0.047(3) 0.047(3) 0.046(3) 0.004(3) 0.004(3) 0.016(3)
C204 0.055(4) 0.047(3) 0.041(3) -0.004(3) -0.001(3) 0.024(3)
C205 0.060(4) 0.042(3) 0.039(3) -0.003(2) -0.011(3) 0.023(3)
C206 0.041(3) 0.043(3) 0.041(3) 0.001(2) -0.005(2) 0.021(3)
C210 0.034(3) 0.040(3) 0.047(3) 0.006(3) -0.006(2) 0.010(2)
C211 0.045(3) 0.066(4) 0.061(4) 0.006(3) 0.001(3) 0.030(3)
C212 0.053(4) 0.052(4) 0.042(3) 0.006(3) 0.003(3) 0.024(3)
C213 0.049(4) 0.073(5) 0.052(4) -0.004(4) -0.006(3) 0.017(4)
C220 0.067(4) 0.055(4) 0.037(3) -0.008(3) -0.003(3) 0.028(3)
C221 0.101(7) 0.100(7) 0.055(4) -0.025(5) -0.004(5) 0.024(6)
C222 0.152(8) 0.144(8) 0.099(6) -0.035(6) -0.008(6) 0.103(7)
C223 0.121(7) 0.092(6) 0.066(5) -0.015(4) 0.017(5) 0.027(5)
C301 0.037(3) 0.040(3) 0.044(3) -0.001(2) -0.008(2) 0.021(3)
C302 0.038(3) 0.038(3) 0.040(3) 0.000(2) -0.005(2) 0.019(2)
C303 0.049(3) 0.050(3) 0.045(3) -0.002(3) -0.004(3) 0.034(3)
C304 0.049(3) 0.041(3) 0.043(3) 0.000(2) -0.007(3) 0.032(3)
C305 0.053(4) 0.036(3) 0.060(4) 0.010(3) 0.001(3) 0.029(3)
C306 0.045(3) 0.046(3) 0.052(3) 0.005(3) -0.005(3) 0.025(3)
C310 0.081(5) 0.057(4) 0.044(3) 0.006(3) -0.004(3) 0.039(4)
C311 0.098(6) 0.108(7) 0.064(4) -0.018(5) -0.037(5) 0.073(6)
C312 0.075(5) 0.056(4) 0.042(3) -0.002(3) -0.005(3) 0.027(4)
C313 0.132(8) 0.058(5) 0.053(4) 0.007(4) -0.026(5) 0.033(5)
C320 0.049(3) 0.039(3) 0.055(3) 0.000(3) -0.005(3) 0.024(3)
C321 0.065(4) 0.041(3) 0.070(4) 0.004(3) 0.001(4) 0.023(3)
C322 0.060(4) 0.042(3) 0.063(4) -0.001(3) -0.021(3) 0.012(3)
C323 0.086(5) 0.038(3) 0.065(4) -0.003(3) -0.001(4) 0.033(4)
Ni4 0.0395(5) 0.0448(5) 0.0486(5) 0.0071(4) -0.0006(4) 0.0229(4)
Ni5 0.0394(5) 0.0533(6) 0.0558(6) -0.0056(5) -0.0050(5) 0.0247(5)
Ni6 0.0491(6) 0.0529(6) 0.0455(5) -0.0025(5) 0.0019(5) 0.0273(5)
S41 0.0425(8) 0.0611(10) 0.0614(9) 0.0184(8) 0.0056(7) 0.0298(8)
S51 0.0403(8) 0.0918(13) 0.0580(9) 0.0200(9) 0.0017(7) 0.0321(9)
S61 0.0563(9) 0.0893(13) 0.0454(8) 0.0044(8) 0.0011(7) 0.0487(10)
O42 0.045(2) 0.061(3) 0.051(2) 0.004(2) -0.0079(19) 0.032(2)
O52 0.041(2) 0.048(3) 0.100(4) 0.017(3) -0.001(3) 0.020(2)
O62 0.050(3) 0.061(3) 0.049(2) -0.004(2) 0.000(2) 0.021(2)
N41 0.030(2) 0.042(3) 0.055(3) 0.006(2) -0.006(2) 0.018(2)
N42 0.041(3) 0.036(2) 0.051(3) 0.009(2) 0.008(2) 0.019(2)
N51 0.036(3) 0.057(3) 0.051(3) -0.006(2) 0.003(2) 0.024(2)
N52 0.045(3) 0.048(3) 0.051(3) -0.010(2) -0.006(2) 0.021(2)
N61 0.048(3) 0.034(3) 0.055(3) -0.003(2) 0.000(2) 0.021(2)
N62 0.056(3) 0.046(3) 0.060(3) -0.006(3) 0.006(3) 0.021(3)
C1B 0.049(3) 0.052(4) 0.053(3) 0.008(3) -0.002(3) 0.031(3)
C2B 0.048(3) 0.065(4) 0.054(3) 0.013(3) 0.004(3) 0.038(3)
C3B 0.040(3) 0.067(4) 0.052(3) 0.010(3) -0.001(3) 0.026(3)
C4B 0.041(3) 0.063(4) 0.048(3) 0.001(3) -0.001(3) 0.030(3)
C5B 0.053(4) 0.066(4) 0.052(3) 0.006(3) 0.002(3) 0.042(3)
C6B 0.051(4) 0.062(4) 0.052(3) 0.009(3) 0.009(3) 0.038(3)
C41 0.046(3) 0.060(4) 0.049(3) 0.000(3) -0.008(3) 0.032(3)
C43 0.049(3) 0.053(4) 0.054(3) 0.010(3) 0.000(3) 0.030(3)
C44 0.050(4) 0.052(4) 0.048(3) 0.005(3) -0.005(3) 0.028(3)
C45 0.063(4) 0.048(4) 0.072(4) 0.016(3) 0.015(4) 0.025(3)
C46 0.060(4) 0.037(3) 0.081(5) 0.012(3) 0.003(4) 0.015(3)
C47 0.070(4) 0.043(3) 0.055(3) 0.006(3) 0.005(3) 0.032(3)
C49 0.044(3) 0.048(3) 0.052(3) 0.006(3) 0.001(3) 0.023(3)
C51 0.046(4) 0.068(4) 0.049(3) -0.007(3) -0.002(3) 0.035(3)
C53 0.050(4) 0.056(4) 0.061(4) -0.018(3) -0.009(3) 0.029(3)
C54 0.039(3) 0.057(4) 0.063(4) -0.010(3) -0.011(3) 0.027(3)
C55 0.063(4) 0.068(5) 0.057(4) -0.018(3) -0.017(3) 0.035(4)
C56 0.078(5) 0.073(5) 0.068(4) -0.033(4) -0.026(4) 0.043(4)
C57 0.047(4) 0.051(4) 0.083(5) -0.014(4) -0.018(4) 0.014(3)
C59 0.065(5) 0.096(6) 0.064(4) -0.018(4) -0.007(4) 0.052(5)
C61 0.058(4) 0.056(4) 0.050(3) 0.005(3) 0.007(3) 0.041(3)
C63 0.053(4) 0.060(4) 0.043(3) -0.003(3) 0.008(3) 0.029(3)
C64 0.053(4) 0.050(4) 0.078(5) -0.012(4) 0.012(4) 0.017(3)
C65 0.061(5) 0.060(5) 0.130(8) -0.025(5) -0.003(5) 0.035(4)
C66 0.057(4) 0.058(4) 0.124(7) -0.022(5) 0.010(5) 0.033(4)
C67 0.059(4) 0.061(5) 0.088(5) -0.037(4) 0.004(4) 0.013(4)
C69 0.067(5) 0.056(4) 0.050(3) -0.013(3) 0.004(3) 0.006(4)
C401 0.050(3) 0.042(3) 0.057(3) 0.003(3) 0.004(3) 0.029(3)
C402 0.040(3) 0.044(3) 0.055(3) 0.007(3) 0.005(3) 0.026(3)
C403 0.049(3) 0.047(3) 0.059(4) 0.005(3) 0.001(3) 0.030(3)
C404 0.053(4) 0.065(4) 0.056(4) 0.014(3) 0.007(3) 0.041(3)
C405 0.056(4) 0.059(4) 0.057(4) 0.006(3) 0.009(3) 0.039(3)
C406 0.069(4) 0.053(4) 0.052(3) 0.008(3) 0.010(3) 0.037(3)
C410 0.075(5) 0.084(5) 0.045(3) -0.005(3) -0.001(3) 0.050(4)
C411 0.102(7) 0.139(9) 0.054(4) 0.000(5) 0.010(4) 0.078(7)
C412 0.081(5) 0.077(5) 0.050(4) 0.012(4) 0.000(4) 0.039(4)
C413 0.077(5) 0.090(6) 0.078(5) -0.017(5) -0.013(4) 0.057(5)
C420 0.054(4) 0.072(5) 0.087(5) 0.018(4) 0.009(4) 0.044(4)
C421 0.078(7) 0.265(19) 0.099(8) 0.047(10) 0.013(6) 0.102(10)
C422 0.076(6) 0.099(8) 0.198(14) -0.008(8) -0.015(8) 0.061(6)
C423 0.065(5) 0.090(6) 0.115(7) 0.037(6) -0.003(5) 0.035(5)
C501 0.061(5) 0.104(6) 0.054(4) -0.011(4) 0.008(3) 0.051(5)
C502 0.095(7) 0.195(12) 0.071(5) 0.041(7) 0.031(5) 0.109(8)
C503 0.093(7) 0.181(13) 0.077(6) -0.003(8) 0.001(6) 0.080(9)
C504 0.082(7) 0.139(10) 0.082(6) 0.009(7) 0.009(5) 0.058(7)
C505 0.100(8) 0.118(9) 0.088(6) -0.010(6) -0.003(6) 0.051(7)
C506 0.089(7) 0.174(11) 0.085(6) 0.066(7) 0.049(5) 0.093(8)
C510 0.066(5) 0.090(6) 0.086(5) 0.035(5) 0.021(4) 0.045(5)
C511 0.095(8) 0.229(17) 0.175(13) 0.134(13) 0.053(9) 0.107(10)
C512 0.111(8) 0.088(7) 0.148(10) -0.022(7) -0.044(8) 0.069(7)
C513 0.114(8) 0.103(8) 0.111(8) -0.027(6) -0.015(7) 0.076(7)
C520 0.077(6) 0.148(11) 0.091(7) 0.030(7) 0.034(6) 0.039(7)
C521 0.155(11) 0.054(5) 0.076(6) 0.013(5) 0.002(7) -0.031(6)
C522 0.122(12) 0.161(15) 0.25(2) 0.019(16) 0.031(14) 0.073(12)
C523 0.083(9) 0.50(5) 0.088(9) 0.047(16) 0.041(8) 0.035(16)
C601 0.063(4) 0.061(4) 0.040(3) -0.013(3) 0.003(3) 0.031(3)
C602 0.066(4) 0.055(4) 0.040(3) -0.003(3) 0.002(3) 0.020(3)
C603 0.089(6) 0.060(4) 0.049(4) -0.009(3) 0.002(4) 0.030(4)
C604 0.091(6) 0.062(4) 0.044(3) -0.012(3) -0.005(4) 0.036(4)
C605 0.068(5) 0.074(5) 0.055(4) -0.017(4) -0.011(4) 0.033(4)
C606 0.063(4) 0.068(4) 0.041(3) -0.013(3) -0.002(3) 0.031(4)
C610 0.053(4) 0.081(5) 0.052(4) -0.008(4) -0.003(3) 0.027(4)
C611 0.059(5) 0.131(9) 0.070(5) 0.005(5) -0.008(4) 0.040(5)
C612 0.066(5) 0.093(6) 0.055(4) -0.008(4) 0.006(4) 0.041(5)
C613 0.068(5) 0.061(5) 0.085(5) -0.004(4) 0.007(4) 0.020(4)
C620 0.111(7) 0.086(6) 0.057(4) -0.016(4) -0.018(5) 0.048(6)
C621 0.154(11) 0.169(12) 0.042(4) 0.003(6) 0.004(5) 0.091(10)
C622 0.30(2) 0.117(10) 0.071(6) -0.005(7) -0.052(10) 0.113(13)
C623 0.120(9) 0.161(11) 0.062(5) -0.009(6) -0.016(6) 0.092(9)
Ni7 0.0347(5) 0.0361(5) 0.0639(6) 0.0046(5) -0.0008(5) 0.0196(4)
S71 0.0347(8) 0.0331(8) 0.1405(18) 0.0047(9) 0.0082(10) 0.0175(7)
O72 0.042(2) 0.045(2) 0.074(3) 0.010(2) 0.000(2) 0.024(2)
N71 0.024(2) 0.033(2) 0.064(3) -0.003(2) -0.006(2) 0.014(2)
N72 0.056(3) 0.037(2) 0.037(2) 0.0019(19) -0.001(2) 0.028(2)
C1C 0.032(3) 0.030(3) 0.085(4) 0.003(3) -0.001(3) 0.015(2)
C2C 0.029(3) 0.040(3) 0.072(4) 0.000(3) 0.003(3) 0.017(3)
C71 0.041(3) 0.039(3) 0.069(4) 0.001(3) -0.007(3) 0.024(3)
C73 0.027(3) 0.033(3) 0.066(4) 0.000(3) -0.002(3) 0.015(2)
C74 0.043(3) 0.039(3) 0.049(3) 0.001(3) 0.000(3) 0.025(3)
C75 0.079(5) 0.052(4) 0.064(4) -0.008(3) -0.015(4) 0.044(4)
C76 0.095(6) 0.060(4) 0.056(4) -0.008(3) -0.015(4) 0.051(4)
C77 0.065(4) 0.054(4) 0.039(3) -0.001(3) -0.001(3) 0.038(3)
C79 0.037(3) 0.038(3) 0.053(3) 0.003(2) 0.006(3) 0.021(3)
C701 0.035(3) 0.039(3) 0.048(3) 0.008(2) 0.003(2) 0.022(3)
C702 0.042(3) 0.042(3) 0.037(3) 0.006(2) 0.004(2) 0.026(3)
C703 0.039(3) 0.046(3) 0.049(3) 0.001(3) 0.006(3) 0.023(3)
C704 0.050(4) 0.040(3) 0.050(3) 0.008(3) 0.004(3) 0.023(3)
C705 0.057(4) 0.053(4) 0.046(3) 0.001(3) 0.002(3) 0.035(3)
C706 0.043(3) 0.040(3) 0.042(3) 0.003(2) 0.006(2) 0.024(3)
C710 0.045(3) 0.050(3) 0.050(3) 0.002(3) 0.004(3) 0.033(3)
C711 0.064(4) 0.057(4) 0.069(4) 0.009(3) -0.012(4) 0.037(4)
C712 0.057(4) 0.079(5) 0.053(3) 0.007(3) 0.010(3) 0.046(4)
C713 0.055(4) 0.068(5) 0.069(4) -0.012(4) -0.006(3) 0.040(4)
C720 0.055(4) 0.037(3) 0.053(3) 0.002(3) -0.005(3) 0.021(3)
C721 0.044(4) 0.053(5) 0.186(11) 0.040(6) -0.010(6) 0.011(4)
C722 0.076(5) 0.050(4) 0.062(4) 0.004(3) 0.022(4) 0.007(4)
C723 0.064(5) 0.061(4) 0.073(5) -0.015(4) 0.004(4) 0.020(4)
Ni8 0.0685(8) 0.0676(8) 0.0688(8) 0.0054(6) 0.0084(6) 0.0307(7)
S81 0.0730(14) 0.0688(13) 0.133(2) -0.0027(14) 0.0005(14) 0.0371(11)
O82 0.058(3) 0.073(3) 0.062(3) 0.013(3) 0.011(2) 0.028(3)
N81 0.082(5) 0.092(5) 0.065(4) 0.010(4) 0.010(4) 0.044(4)
N82 0.075(4) 0.065(4) 0.062(4) -0.003(3) 0.011(3) 0.027(3)
C1D 0.063(5) 0.073(5) 0.078(5) 0.010(4) 0.011(4) 0.035(4)
C2D 0.076(5) 0.067(5) 0.066(4) -0.002(4) -0.003(4) 0.033(4)
C81 0.073(5) 0.082(6) 0.076(5) 0.008(4) 0.005(4) 0.043(5)
C83 0.071(5) 0.077(5) 0.067(4) 0.007(4) 0.012(4) 0.031(4)
C84 0.053(4) 0.057(4) 0.086(5) -0.008(4) 0.000(4) 0.010(4)
C85 0.115(8) 0.076(6) 0.080(6) -0.007(5) 0.003(6) 0.035(6)
C86 0.115(8) 0.091(7) 0.068(5) -0.024(5) -0.004(5) 0.030(6)
C87 0.095(7) 0.092(7) 0.052(4) -0.006(4) 0.007(4) 0.017(6)
C89 0.067(4) 0.066(4) 0.044(3) 0.001(3) 0.006(3) 0.026(4)
C801 0.065(4) 0.066(4) 0.044(3) -0.005(3) -0.002(3) 0.034(4)
C802 0.065(4) 0.065(4) 0.039(3) 0.002(3) 0.003(3) 0.027(4)
C803 0.064(4) 0.063(4) 0.051(4) 0.009(3) 0.004(3) 0.029(4)
C804 0.072(5) 0.071(5) 0.060(4) 0.006(4) 0.002(4) 0.036(4)
C805 0.081(5) 0.060(4) 0.062(4) 0.012(4) -0.005(4) 0.032(4)
C806 0.065(4) 0.070(5) 0.038(3) 0.009(3) -0.003(3) 0.017(4)
C810 0.083(6) 0.074(5) 0.078(5) 0.007(4) -0.012(5) 0.044(5)
C811 0.074(7) 0.101(9) 0.26(2) -0.006(11) 0.022(10) 0.034(7)
C813 0.164(9) 0.131(8) 0.133(8) -0.012(6) -0.019(7) 0.098(7)
C814 0.134(10) 0.124(10) 0.112(8) 0.040(7) 0.013(8) 0.084(9)
C820 0.057(4) 0.056(4) 0.056(4) 0.007(3) 0.005(3) 0.019(3)
C821 0.099(7) 0.066(5) 0.079(5) 0.023(4) 0.010(5) 0.037(5)
C822 0.063(4) 0.064(4) 0.046(3) 0.011(3) 0.003(3) 0.022(4)
C823 0.084(6) 0.087(6) 0.043(3) -0.003(4) 0.007(4) 0.033(5)

loop_
_atom_type_symbol
_atom_type_description
_atom_type_scat_dispersion_real
_atom_type_scat_dispersion_imag
_atom_type_scat_source
C C 0.0181 0.0091 'International Tables Vol C Tables 4.2.6.8 and 6.1.1.4'
H H 0.0000 0.0000 'International Tables Vol C Tables 4.2.6.8 and 6.1.1.4'
N N 0.0311 0.0180 'International Tables Vol C Tables 4.2.6.8 and 6.1.1.4'
O O 0.0492 0.0322 'International Tables Vol C Tables 4.2.6.8 and 6.1.1.4'
S S 0.3331 0.5567 'International Tables Vol C Tables 4.2.6.8 and 6.1.1.4'
Ni Ni -3.0029 0.5091 'International Tables Vol C Tables 4.2.6.8 and 6.1.1.4'
Cl Cl 0.3639 0.7018 'International Tables Vol C Tables 4.2.6.8 and 6.1.1.4'

loop_
_geom_angle_atom_site_label_1
_geom_angle_atom_site_label_2
_geom_angle_atom_site_label_3
_geom_angle
_geom_angle_site_symmetry_1
_geom_angle_site_symmetry_3
N11 Ni1 O12 179.2(2) . .
N11 Ni1 N12 88.1(2) . .
O12 Ni1 N12 91.41(19) . .
N11 Ni1 S11 93.19(17) . .
O12 Ni1 S11 87.39(14) . .
N12 Ni1 S11 174.78(16) . .
N11 Ni1 Ni2 37.14(16) . .
O12 Ni1 Ni2 142.62(12) . .
N12 Ni1 Ni2 109.28(14) . .
S11 Ni1 Ni2 74.45(5) . .
N11 Ni1 Ni3 91.53(16) . .
O12 Ni1 Ni3 88.74(13) . .
N12 Ni1 Ni3 160.88(14) . .
S11 Ni1 Ni3 24.23(6) . .
Ni2 Ni1 Ni3 61.605(13) . .
N21 Ni2 O22 177.8(3) . .
N21 Ni2 N22 88.7(2) . .
O22 Ni2 N22 91.81(19) . .
N21 Ni2 S21 94.42(17) . .
O22 Ni2 S21 84.99(14) . .
N22 Ni2 S21 176.64(16) . .
N21 Ni2 Ni1 89.06(15) . .
O22 Ni2 Ni1 90.96(13) . .
N22 Ni2 Ni1 164.69(17) . .
S21 Ni2 Ni1 17.14(7) . .
N21 Ni2 Ni3 35.02(17) . .
O22 Ni2 Ni3 146.04(14) . .
N22 Ni2 Ni3 112.86(14) . .
S21 Ni2 Ni3 70.48(5) . .
Ni1 Ni2 Ni3 59.229(13) . .
N31 Ni3 O32 174.3(2) . .
N31 Ni3 N32 87.2(2) . .
O32 Ni3 N32 91.3(2) . .
N31 Ni3 S31 95.23(18) . .
O32 Ni3 S31 86.36(14) . .
N32 Ni3 S31 177.01(17) . .
N31 Ni3 Ni1 36.01(16) . .
O32 Ni3 Ni1 149.01(13) . .
N32 Ni3 Ni1 109.83(15) . .
S31 Ni3 Ni1 71.57(5) . .
N31 Ni3 Ni2 88.26(16) . .
O32 Ni3 Ni2 94.60(13) . .
N32 Ni3 Ni2 163.33(16) . .
S31 Ni3 Ni2 15.97(5) . .
Ni1 Ni3 Ni2 59.166(13) . .
C1 S11 Ni1 110.1(2) . .
C3 S21 Ni2 112.4(2) . .
C5 S31 Ni3 113.0(2) . .
C101 O12 Ni1 125.5(3) . .
C201 O22 Ni2 126.9(4) . .
C301 O32 Ni3 126.1(4) . .
C11 N11 C13 117.2(5) . .
C11 N11 Ni1 132.6(4) . .
C13 N11 Ni1 110.3(4) . .
C19 N12 C17 112.8(5) . .
C19 N12 C14 113.1(4) . .
C17 N12 C14 104.8(4) . .
C19 N12 Ni1 104.5(3) . .
C17 N12 Ni1 113.6(4) . .
C14 N12 Ni1 108.1(3) . .
C21 N21 C23 118.7(6) . .
C21 N21 Ni2 133.0(5) . .
C23 N21 Ni2 108.2(4) . .
C29 N22 C27 113.9(5) . .
C29 N22 C24 112.9(5) . .
C27 N22 C24 104.5(5) . .
C29 N22 Ni2 103.9(4) . .
C27 N22 Ni2 113.9(4) . .
C24 N22 Ni2 107.8(4) . .
C31 N31 C33 117.4(5) . .
C31 N31 Ni3 131.9(4) . .
C33 N31 Ni3 110.8(4) . .
C39 N32 C37 112.9(5) . .
C39 N32 C34 112.7(5) . .
C37 N32 C34 105.5(5) . .
C39 N32 Ni3 103.5(4) . .
C37 N32 Ni3 114.1(4) . .
C34 N32 Ni3 108.2(4) . .
C6 C1 C2 120.0(5) . .
C6 C1 S11 117.3(5) . .
C2 C1 S11 122.4(5) . .
C1 C2 C11 123.2(6) . .
C1 C2 C3 119.6(6) . .
C11 C2 C3 117.2(6) . .
C4 C3 C2 119.9(6) . .
C4 C3 S21 124.2(5) . .
C2 C3 S21 115.9(5) . .
C3 C4 C5 119.6(6) . .
C3 C4 C21 122.0(6) . .
C5 C4 C21 118.4(6) . .
C4 C5 C6 120.0(6) . .
C4 C5 S31 117.7(5) . .
C6 C5 S31 122.3(5) . .
C1 C6 C5 120.2(6) . .
C1 C6 C31 116.6(5) . .
C5 C6 C31 123.1(6) . .
N11 C11 C2 125.8(6) . .
N11 C11 H11D 117.1 . .
C2 C11 H11D 117.1 . .
N11 C13 C14 105.6(5) . .
N11 C13 H13A 110.6 . .
C14 C13 H13A 110.6 . .
N11 C13 H13B 110.6 . .
C14 C13 H13B 110.6 . .
H13A C13 H13B 108.8 . .
N12 C14 C13 107.5(4) . .
N12 C14 C15 104.7(5) . .
C13 C14 C15 114.9(5) . .
N12 C14 H14D 109.9 . .
C13 C14 H14D 109.9 . .
C15 C14 H14D 109.9 . .
C16 C15 C14 105.3(5) . .
C16 C15 H15D 110.7 . .
C14 C15 H15D 110.7 . .
C16 C15 H15E 110.7 . .
C14 C15 H15E 110.7 . .
H15D C15 H15E 108.8 . .
C17 C16 C15 104.6(6) . .
C17 C16 H16A 110.8 . .
C15 C16 H16A 110.8 . .
C17 C16 H16B 110.8 . .
C15 C16 H16B 110.8 . .
H16A C16 H16B 108.9 . .
N12 C17 C16 102.4(5) . .
N12 C17 H17A 111.3 . .
C16 C17 H17A 111.3 . .
N12 C17 H17B 111.3 . .
C16 C17 H17B 111.3 . .
H17A C17 H17B 109.2 . .
N12 C19 C102 113.5(5) . .
N12 C19 H19A 108.9 . .
C102 C19 H19A 108.9 . .
N12 C19 H19B 108.9 . .
C102 C19 H19B 108.9 . .
H19A C19 H19B 107.7 . .
N21 C21 C4 128.5(6) . .
N21 C21 H21A 115.8 . .
C4 C21 H21A 115.8 . .
N21 C23 C24 107.0(6) . .
N21 C23 H23B 110.3 . .
C24 C23 H23B 110.3 . .
N21 C23 H23C 110.3 . .
C24 C23 H23C 110.3 . .
H23B C23 H23C 108.6 . .
C23 C24 C25 114.6(7) . .
C23 C24 N22 106.7(6) . .
C25 C24 N22 106.0(6) . .
C23 C24 H24A 109.8 . .
C25 C24 H24A 109.8 . .
N22 C24 H24A 109.8 . .
C24 C25 C26 104.8(6) . .
C24 C25 H25A 110.8 . .
C26 C25 H25A 110.8 . .
C24 C25 H25B 110.8 . .
C26 C25 H25B 110.8 . .
H25A C25 H25B 108.9 . .
C27 C26 C25 104.4(7) . .
C27 C26 H26A 110.9 . .
C25 C26 H26A 110.9 . .
C27 C26 H26B 110.9 . .
C25 C26 H26B 110.9 . .
H26A C26 H26B 108.9 . .
N22 C27 C26 102.4(6) . .
N22 C27 H27A 111.3 . .
C26 C27 H27A 111.3 . .
N22 C27 H27B 111.3 . .
C26 C27 H27B 111.3 . .
H27A C27 H27B 109.2 . .
N22 C29 C202 112.6(5) . .
N22 C29 H29B 109.1 . .
C202 C29 H29B 109.1 . .
N22 C29 H29C 109.1 . .
C202 C29 H29C 109.1 . .
H29B C29 H29C 107.8 . .
N31 C31 C6 129.5(6) . .
N31 C31 H31A 115.3 . .
C6 C31 H31A 115.3 . .
N31 C33 C34 107.0(5) . .
N31 C33 H33A 110.3 . .
C34 C33 H33A 110.3 . .
N31 C33 H33B 110.3 . .
C34 C33 H33B 110.3 . .
H33A C33 H33B 108.6 . .
N32 C34 C33 107.1(5) . .
N32 C34 C35 105.2(5) . .
C33 C34 C35 113.9(6) . .
N32 C34 H34A 110.2 . .
C33 C34 H34A 110.2 . .
C35 C34 H34A 110.2 . .
C36 C35 C34 104.1(6) . .
C36 C35 H35A 110.9 . .
C34 C35 H35A 110.9 . .
C36 C35 H35B 110.9 . .
C34 C35 H35B 110.9 . .
H35A C35 H35B 109.0 . .
C37 C36 C35 108.3(7) . .
C37 C36 H36A 110.0 . .
C35 C36 H36A 110.0 . .
C37 C36 H36B 110.0 . .
C35 C36 H36B 110.0 . .
H36A C36 H36B 108.4 . .
C36 C37 N32 103.1(8) . .
C36 C37 H37A 111.1 . .
N32 C37 H37A 111.1 . .
C36 C37 H37B 111.1 . .
N32 C37 H37B 111.1 . .
H37A C37 H37B 109.1 . .
N32 C39 C302 113.7(5) . .
N32 C39 H39A 108.8 . .
C302 C39 H39A 108.8 . .
N32 C39 H39B 108.8 . .
C302 C39 H39B 108.8 . .
H39A C39 H39B 107.7 . .
O12 C101 C102 121.6(5) . .
O12 C101 C106 118.8(5) . .
C102 C101 C106 119.6(5) . .
C103 C102 C101 119.9(5) . .
C103 C102 C19 117.7(5) . .
C101 C102 C19 122.4(5) . .
C104 C103 C102 122.1(6) . .
C104 C103 H10B 118.9 . .
C102 C103 H10B 118.9 . .
C103 C104 C105 117.0(6) . .
C103 C104 C120 122.4(6) . .
C105 C104 C120 120.6(6) . .
C104 C105 C106 123.5(5) . .
C104 C105 H10A 118.2 . .
C106 C105 H10A 118.2 . .
C105 C106 C101 117.9(5) . .
C105 C106 C110 120.4(5) . .
C101 C106 C110 121.5(5) . .
C112 C110 C106 113.1(5) . .
C112 C110 C113 105.9(5) . .
C106 C110 C113 112.8(5) . .
C112 C110 C111 108.8(5) . .
C106 C110 C111 108.2(5) . .
C113 C110 C111 107.8(5) . .
C110 C111 H11K 109.5 . .
C110 C111 H11L 109.5 . .
H11K C111 H11L 109.5 . .
C110 C111 H11M 109.5 . .
H11K C111 H11M 109.5 . .
H11L C111 H11M 109.5 . .
C110 C112 H11H 109.5 . .
C110 C112 H11I 109.5 . .
H11H C112 H11I 109.5 . .
C110 C112 H11J 109.5 . .
H11H C112 H11J 109.5 . .
H11I C112 H11J 109.5 . .
C110 C113 H11E 109.5 . .
C110 C113 H11F 109.5 . .
H11E C113 H11F 109.5 . .
C110 C113 H11G 109.5 . .
H11E C113 H11G 109.5 . .
H11F C113 H11G 109.5 . .
C123 C120 C121 108.2(10) . .
C123 C120 C122 109.9(10) . .
C121 C120 C122 108.0(7) . .
C123 C120 C104 112.1(6) . .
C121 C120 C104 108.9(6) . .
C122 C120 C104 109.5(6) . .
C120 C121 H12A 109.5 . .
C120 C121 H12B 109.5 . .
H12A C121 H12B 109.5 . .
C120 C121 H12C 109.5 . .
H12A C121 H12C 109.5 . .
H12B C121 H12C 109.5 . .
C120 C122 H12G 109.5 . .
C120 C122 H12H 109.5 . .
H12G C122 H12H 109.5 . .
C120 C122 H12I 109.5 . .
H12G C122 H12I 109.5 . .
H12H C122 H12I 109.5 . .
C120 C123 H12D 109.5 . .
C120 C123 H12E 109.5 . .
H12D C123 H12E 109.5 . .
C120 C123 H12F 109.5 . .
H12D C123 H12F 109.5 . .
H12E C123 H12F 109.5 . .
O22 C201 C202 121.9(5) . .
O22 C201 C206 120.0(5) . .
C202 C201 C206 118.1(5) . .
C203 C202 C201 120.1(6) . .
C203 C202 C29 118.9(6) . .
C201 C202 C29 121.0(5) . .
C202 C203 C204 123.8(6) . .
C202 C203 H20A 118.1 . .
C204 C203 H20A 118.1 . .
C205 C204 C203 114.7(6) . .
C205 C204 C220 123.6(6) . .
C203 C204 C220 121.7(6) . .
C206 C205 C204 125.8(6) . .
C206 C205 H20B 117.1 . .
C204 C205 H20B 117.1 . .
C205 C206 C201 117.3(6) . .
C205 C206 C210 123.1(6) . .
C201 C206 C210 119.5(5) . .
C213 C210 C211 106.5(6) . .
C213 C210 C212 108.3(6) . .
C211 C210 C212 108.9(5) . .
C213 C210 C206 112.0(5) . .
C211 C210 C206 111.3(5) . .
C212 C210 C206 109.8(5) . .
C210 C211 H21B 109.5 . .
C210 C211 H21C 109.5 . .
H21B C211 H21C 109.5 . .
C210 C211 H21D 109.5 . .
H21B C211 H21D 109.5 . .
H21C C211 H21D 109.5 . .
C210 C212 H21E 109.5 . .
C210 C212 H21F 109.5 . .
H21E C212 H21F 109.5 . .
C210 C212 H21G 109.5 . .
H21E C212 H21G 109.5 . .
H21F C212 H21G 109.5 . .
C210 C213 H21H 109.5 . .
C210 C213 H21I 109.5 . .
H21H C213 H21I 109.5 . .
C210 C213 H21J 109.5 . .
H21H C213 H21J 109.5 . .
H21I C213 H21J 109.5 . .
C223 C220 C222 113.0(10) . .
C223 C220 C221 106.5(8) . .
C222 C220 C221 110.0(9) . .
C223 C220 C204 109.4(6) . .
C222 C220 C204 107.6(7) . .
C221 C220 C204 110.3(7) . .
C220 C221 H22A 109.5 . .
C220 C221 H22B 109.5 . .
H22A C221 H22B 109.5 . .
C220 C221 H22C 109.5 . .
H22A C221 H22C 109.5 . .
H22B C221 H22C 109.5 . .
C220 C222 H22D 109.5 . .
C220 C222 H22E 109.5 . .
H22D C222 H22E 109.5 . .
C220 C222 H22F 109.5 . .
H22D C222 H22F 109.5 . .
H22E C222 H22F 109.5 . .
C220 C223 H22G 109.5 . .
C220 C223 H22H 109.5 . .
H22G C223 H22H 109.5 . .
C220 C223 H22I 109.5 . .
H22G C223 H22I 109.5 . .
H22H C223 H22I 109.5 . .
O32 C301 C302 121.4(5) . .
O32 C301 C306 119.9(5) . .
C302 C301 C306 118.6(5) . .
C303 C302 C301 120.1(5) . .
C303 C302 C39 118.5(5) . .
C301 C302 C39 121.4(5) . .
C302 C303 C304 122.9(6) . .
C302 C303 H30B 118.6 . .
C304 C303 H30B 118.6 . .
C305 C304 C303 115.9(6) . .
C305 C304 C320 122.9(5) . .
C303 C304 C320 121.0(5) . .
C304 C305 C306 125.3(6) . .
C304 C305 H30A 117.4 . .
C306 C305 H30A 117.4 . .
C305 C306 C301 117.2(6) . .
C305 C306 C310 122.6(6) . .
C301 C306 C310 120.3(6) . .
C312 C310 C306 113.6(6) . .
C312 C310 C311 109.8(7) . .
C306 C310 C311 106.7(6) . .
C312 C310 C313 108.0(7) . .
C306 C310 C313 110.4(6) . .
C311 C310 C313 108.2(7) . .
C310 C311 H31H 109.5 . .
C310 C311 H31I 109.5 . .
H31H C311 H31I 109.5 . .
C310 C311 H31J 109.5 . .
H31H C311 H31J 109.5 . .
H31I C311 H31J 109.5 . .
C310 C312 H31B 109.5 . .
C310 C312 H31C 109.5 . .
H31B C312 H31C 109.5 . .
C310 C312 H31D 109.5 . .
H31B C312 H31D 109.5 . .
H31C C312 H31D 109.5 . .
C310 C313 H31E 109.5 . .
C310 C313 H31F 109.5 . .
H31E C313 H31F 109.5 . .
C310 C313 H31G 109.5 . .
H31E C313 H31G 109.5 . .
H31F C313 H31G 109.5 . .
C321 C320 C304 112.4(5) . .
C321 C320 C322 109.8(6) . .
C304 C320 C322 110.3(5) . .
C321 C320 C323 108.9(5) . .
C304 C320 C323 107.8(6) . .
C322 C320 C323 107.5(6) . .
C320 C321 H32D 109.5 . .
C320 C321 H32E 109.5 . .
H32D C321 H32E 109.5 . .
C320 C321 H32F 109.5 . .
H32D C321 H32F 109.5 . .
H32E C321 H32F 109.5 . .
C320 C322 H32A 109.5 . .
C320 C322 H32B 109.5 . .
H32A C322 H32B 109.5 . .
C320 C322 H32C 109.5 . .
H32A C322 H32C 109.5 . .
H32B C322 H32C 109.5 . .
C320 C323 H32G 109.5 . .
C320 C323 H32H 109.5 . .
H32G C323 H32H 109.5 . .
C320 C323 H32I 109.5 . .
H32G C323 H32I 109.5 . .
H32H C323 H32I 109.5 . .
N41 Ni4 O42 178.2(2) . .
N41 Ni4 N42 87.3(2) . .
O42 Ni4 N42 91.2(2) . .
N41 Ni4 S41 93.05(16) . .
O42 Ni4 S41 88.49(14) . .
N42 Ni4 S41 175.02(18) . .
N41 Ni4 Ni5 38.35(16) . .
O42 Ni4 Ni5 141.66(14) . .
N42 Ni4 Ni5 109.03(15) . .
S41 Ni4 Ni5 74.00(5) . .
N41 Ni4 Ni6 90.59(15) . .
O42 Ni4 Ni6 90.46(13) . .
N42 Ni4 Ni6 160.79(16) . .
S41 Ni4 Ni6 24.19(5) . .
Ni5 Ni4 Ni6 60.036(14) . .
N51 Ni5 O52 175.0(3) . .
N51 Ni5 N52 87.3(2) . .
O52 Ni5 N52 92.6(2) . .
N51 Ni5 S51 95.44(17) . .
O52 Ni5 S51 84.85(16) . .
N52 Ni5 S51 176.59(19) . .
N51 Ni5 Ni4 90.38(16) . .
O52 Ni5 Ni4 91.23(15) . .
N52 Ni5 Ni4 161.91(16) . .
S51 Ni5 Ni4 16.65(6) . .
N51 Ni5 Ni6 37.83(16) . .
O52 Ni5 Ni6 146.06(17) . .
N52 Ni5 Ni6 109.52(16) . .
S51 Ni5 Ni6 71.79(6) . .
Ni4 Ni5 Ni6 60.078(14) . .
N61 Ni6 O62 177.7(2) . .
N61 Ni6 N62 88.0(3) . .
O62 Ni6 N62 91.4(2) . .
N61 Ni6 S61 94.52(18) . .
O62 Ni6 S61 86.15(15) . .
N62 Ni6 S61 176.15(19) . .
N61 Ni6 Ni5 90.20(17) . .
O62 Ni6 Ni5 91.16(15) . .
N62 Ni6 Ni5 158.07(18) . .
S61 Ni6 Ni5 19.47(6) . .
N61 Ni6 Ni4 36.97(16) . .
O62 Ni6 Ni4 145.18(16) . .
N62 Ni6 Ni4 108.60(19) . .
S61 Ni6 Ni4 72.16(5) . .
Ni5 Ni6 Ni4 59.885(14) . .
C1B S41 Ni4 109.9(2) . .
C3B S51 Ni5 111.1(2) . .
C5B S61 Ni6 111.3(2) . .
C401 O42 Ni4 124.8(4) . .
C501 O52 Ni5 128.4(5) . .
C601 O62 Ni6 126.3(5) . .
C41 N41 C43 117.3(5) . .
C41 N41 Ni4 131.9(5) . .
C43 N41 Ni4 110.8(4) . .
C47 N42 C49 111.5(5) . .
C47 N42 C44 105.0(5) . .
C49 N42 C44 111.4(5) . .
C47 N42 Ni4 115.7(4) . .
C49 N42 Ni4 103.9(4) . .
C44 N42 Ni4 109.3(4) . .
C51 N51 C53 117.1(6) . .
C51 N51 Ni5 132.3(5) . .
C53 N51 Ni5 110.6(4) . .
C57 N52 C59 113.4(6) . .
C57 N52 C54 104.9(5) . .
C59 N52 C54 112.6(5) . .
C57 N52 Ni5 111.9(4) . .
C59 N52 Ni5 105.5(4) . .
C54 N52 Ni5 108.5(4) . .
C61 N61 C63 118.2(6) . .
C61 N61 Ni6 132.7(5) . .
C63 N61 Ni6 109.1(4) . .
C69 N62 C67 113.4(6) . .
C69 N62 C64 113.4(6) . .
C67 N62 C64 104.9(6) . .
C69 N62 Ni6 105.7(4) . .
C67 N62 Ni6 111.9(5) . .
C64 N62 Ni6 107.5(5) . .
C2B C1B C6B 119.0(6) . .
C2B C1B S41 123.9(5) . .
C6B C1B S41 116.9(5) . .
C1B C2B C41 122.5(6) . .
C1B C2B C3B 121.2(6) . .
C41 C2B C3B 116.3(6) . .
C4B C3B C2B 118.3(6) . .
C4B C3B S51 125.9(5) . .
C2B C3B S51 115.6(5) . .
C3B C4B C5B 121.9(6) . .
C3B C4B C51 121.3(6) . .
C5B C4B C51 116.7(6) . .
C6B C5B C4B 118.7(6) . .
C6B C5B S61 124.6(5) . .
C4B C5B S61 116.6(5) . .
C5B C6B C61 122.2(6) . .
C5B C6B C1B 120.3(6) . .
C61 C6B C1B 117.4(6) . .
N41 C41 C2B 126.3(6) . .
N41 C41 H41A 116.9 . .
C2B C41 H41A 116.9 . .
N41 C43 C44 106.6(5) . .
N41 C43 H43A 110.4 . .
C44 C43 H43A 110.4 . .
N41 C43 H43B 110.4 . .
C44 C43 H43B 110.4 . .
H43A C43 H43B 108.6 . .
C43 C44 C45 114.4(6) . .
C43 C44 N42 106.1(5) . .
C45 C44 N42 103.4(5) . .
C43 C44 H44A 110.9 . .
C45 C44 H44A 110.9 . .
N42 C44 H44A 110.9 . .
C46 C45 C44 107.0(6) . .
C46 C45 H45A 110.3 . .
C44 C45 H45A 110.3 . .
C46 C45 H45B 110.3 . .
C44 C45 H45B 110.3 . .
H45A C45 H45B 108.6 . .
C45 C46 C47 104.6(6) . .
C45 C46 H46A 110.8 . .
C47 C46 H46A 110.8 . .
C45 C46 H46B 110.8 . .
C47 C46 H46B 110.8 . .
H46A C46 H46B 108.9 . .
N42 C47 C46 101.8(6) . .
N42 C47 H47A 111.4 . .
C46 C47 H47A 111.4 . .
N42 C47 H47B 111.4 . .
C46 C47 H47B 111.4 . .
H47A C47 H47B 109.3 . .
N42 C49 C402 112.7(5) . .
N42 C49 H49A 109.1 . .
C402 C49 H49A 109.1 . .
N42 C49 H49B 109.1 . .
C402 C49 H49B 109.1 . .
H49A C49 H49B 107.8 . .
N51 C51 C4B 127.1(6) . .
N51 C51 H51A 116.4 . .
C4B C51 H51A 116.4 . .
N51 C53 C54 105.8(5) . .
N51 C53 H53A 110.6 . .
C54 C53 H53A 110.6 . .
N51 C53 H53B 110.6 . .
C54 C53 H53B 110.6 . .
H53A C53 H53B 108.7 . .
C53 C54 N52 108.0(5) . .
C53 C54 C55 114.2(6) . .
N52 C54 C55 104.4(5) . .
C53 C54 H54A 110.0 . .
N52 C54 H54A 110.0 . .
C55 C54 H54A 110.0 . .
C56 C55 C54 105.9(6) . .
C56 C55 H55A 110.6 . .
C54 C55 H55A 110.6 . .
C56 C55 H55B 110.6 . .
C54 C55 H55B 110.6 . .
H55A C55 H55B 108.7 . .
C55 C56 C57 102.1(7) . .
C55 C56 H56A 111.3 . .
C57 C56 H56A 111.3 . .
C55 C56 H56B 111.3 . .
C57 C56 H56B 111.3 . .
H56A C56 H56B 109.2 . .
N52 C57 C56 103.6(6) . .
N52 C57 H57A 111.0 . .
C56 C57 H57A 111.0 . .
N52 C57 H57B 111.0 . .
C56 C57 H57B 111.0 . .
H57A C57 H57B 109.0 . .
N52 C59 C502 111.7(7) . .
N52 C59 H59A 109.3 . .
C502 C59 H59A 109.3 . .
N52 C59 H59B 109.3 . .
C502 C59 H59B 109.3 . .
H59A C59 H59B 108.0 . .
N61 C61 C6B 127.5(7) . .
N61 C61 H61A 116.3 . .
C6B C61 H61A 116.3 . .
N61 C63 C64 105.3(6) . .
N61 C63 H63A 110.7 . .
C64 C63 H63A 110.7 . .
N61 C63 H63B 110.7 . .
C64 C63 H63B 110.7 . .
H63A C63 H63B 108.8 . .
N62 C64 C63 108.4(6) . .
N62 C64 C65 104.4(6) . .
C63 C64 C65 112.7(8) . .
N62 C64 H64A 110.4 . .
C63 C64 H64A 110.4 . .
C65 C64 H64A 110.4 . .
C64 C65 C66 106.1(7) . .
C64 C65 H65A 110.5 . .
C66 C65 H65A 110.5 . .
C64 C65 H65B 110.5 . .
C66 C65 H65B 110.5 . .
H65A C65 H65B 108.7 . .
C67 C66 C65 102.3(8) . .
C67 C66 H66A 111.3 . .
C65 C66 H66A 111.3 . .
C67 C66 H66B 111.3 . .
C65 C66 H66B 111.3 . .
H66A C66 H66B 109.2 . .
N62 C67 C66 102.8(7) . .
N62 C67 H67A 111.2 . .
C66 C67 H67A 111.2 . .
N62 C67 H67B 111.2 . .
C66 C67 H67B 111.2 . .
H67A C67 H67B 109.1 . .
N62 C69 C602 114.4(6) . .
N62 C69 H69A 108.7 . .
C602 C69 H69A 108.7 . .
N62 C69 H69B 108.7 . .
C602 C69 H69B 108.7 . .
H69A C69 H69B 107.6 . .
O42 C401 C402 121.9(6) . .
O42 C401 C406 119.4(6) . .
C402 C401 C406 118.7(6) . .
C403 C402 C401 119.4(6) . .
C403 C402 C49 118.3(6) . .
C401 C402 C49 122.2(5) . .
C404 C403 C402 122.5(6) . .
C404 C403 H40A 118.8 . .
C402 C403 H40A 118.8 . .
C403 C404 C405 116.6(6) . .
C403 C404 C420 122.6(6) . .
C405 C404 C420 120.8(6) . .
C406 C405 C404 124.6(6) . .
C406 C405 H40B 117.7 . .
C404 C405 H40B 117.7 . .
C405 C406 C401 118.2(6) . .
C405 C406 C410 122.4(6) . .
C401 C406 C410 119.4(6) . .
C412 C410 C413 113.0(7) . .
C412 C410 C411 106.8(7) . .
C413 C410 C411 108.8(7) . .
C412 C410 C406 112.4(6) . .
C413 C410 C406 106.7(7) . .
C411 C410 C406 109.2(7) . .
C410 C411 H41H 109.5 . .
C410 C411 H41I 109.5 . .
H41H C411 H41I 109.5 . .
C410 C411 H41J 109.5 . .
H41H C411 H41J 109.5 . .
H41I C411 H41J 109.5 . .
C410 C412 H41E 109.5 . .
C410 C412 H41F 109.5 . .
H41E C412 H41F 109.5 . .
C410 C412 H41G 109.5 . .
H41E C412 H41G 109.5 . .
H41F C412 H41G 109.5 . .
C410 C413 H41B 109.5 . .
C410 C413 H41C 109.5 . .
H41B C413 H41C 109.5 . .
C410 C413 H41D 109.5 . .
H41B C413 H41D 109.5 . .
H41C C413 H41D 109.5 . .
C422 C420 C421 109.8(11) . .
C422 C420 C423 109.7(9) . .
C421 C420 C423 106.4(10) . .
C422 C420 C404 109.7(8) . .
C421 C420 C404 111.8(7) . .
C423 C420 C404 109.5(6) . .
C420 C421 H42G 109.5 . .
C420 C421 H42H 109.5 . .
H42G C421 H42H 109.5 . .
C420 C421 H42I 109.5 . .
H42G C421 H42I 109.5 . .
H42H C421 H42I 109.5 . .
C420 C422 H42A 109.5 . .
C420 C422 H42B 109.5 . .
H42A C422 H42B 109.5 . .
C420 C422 H42C 109.5 . .
H42A C422 H42C 109.5 . .
H42B C422 H42C 109.5 . .
C420 C423 H42D 109.5 . .
C420 C423 H42E 109.5 . .
H42D C423 H42E 109.5 . .
C420 C423 H42F 109.5 . .
H42D C423 H42F 109.5 . .
H42E C423 H42F 109.5 . .
O52 C501 C502 122.7(8) . .
O52 C501 C506 118.7(7) . .
C502 C501 C506 117.9(8) . .
C501 C502 C503 118.6(10) . .
C501 C502 C59 118.7(9) . .
C503 C502 C59 121.5(9) . .
C504 C503 C502 126.5(10) . .
C504 C503 H50A 116.8 . .
C502 C503 H50A 116.8 . .
C503 C504 C505 113.7(11) . .
C503 C504 C520 124.3(11) . .
C505 C504 C520 122.0(12) . .
C504 C505 C506 122.9(12) . .
C504 C505 H50B 118.5 . .
C506 C505 H50B 118.5 . .
C501 C506 C505 119.7(9) . .
C501 C506 C510 119.9(8) . .
C505 C506 C510 119.4(9) . .
C512 C510 C506 115.5(9) . .
C512 C510 C513 108.6(9) . .
C506 C510 C513 106.7(9) . .
C512 C510 C511 109.3(10) . .
C506 C510 C511 109.6(8) . .
C513 C510 C511 106.6(11) . .
C510 C511 H51H 109.5 . .
C510 C511 H51I 109.5 . .
H51H C511 H51I 109.5 . .
C510 C511 H51J 109.5 . .
H51H C511 H51J 109.5 . .
H51I C511 H51J 109.5 . .
C510 C512 H51E 109.5 . .
C510 C512 H51F 109.5 . .
H51E C512 H51F 109.5 . .
C510 C512 H51G 109.5 . .
H51E C512 H51G 109.5 . .
H51F C512 H51G 109.5 . .
C510 C513 H51B 109.5 . .
C510 C513 H51C 109.5 . .
H51B C513 H51C 109.5 . .
C510 C513 H51D 109.5 . .
H51B C513 H51D 109.5 . .
H51C C513 H51D 109.5 . .
C522 C520 C523 97.5(18) . .
C522 C520 C504 113.8(14) . .
C523 C520 C504 102.2(12) . .
C522 C520 C521 111.7(14) . .
C523 C520 C521 127.5(19) . .
C504 C520 C521 104.0(9) . .
C520 C521 H52A 109.5 . .
C520 C521 H52B 109.5 . .
H52A C521 H52B 109.5 . .
C520 C521 H52C 109.5 . .
H52A C521 H52C 109.5 . .
H52B C521 H52C 109.5 . .
C520 C522 H52D 109.5 . .
C520 C522 H52E 109.5 . .
H52D C522 H52E 109.5 . .
C520 C522 H52F 109.5 . .
H52D C522 H52F 109.5 . .
H52E C522 H52F 109.5 . .
C520 C523 H52G 109.5 . .
C520 C523 H52H 109.5 . .
H52G C523 H52H 109.5 . .
C520 C523 H52I 109.5 . .
H52G C523 H52I 109.5 . .
H52H C523 H52I 109.5 . .
O62 C601 C606 119.6(6) . .
O62 C601 C602 122.0(6) . .
C606 C601 C602 118.4(6) . .
C603 C602 C601 118.4(7) . .
C603 C602 C69 119.6(7) . .
C601 C602 C69 121.9(6) . .
C604 C603 C602 124.1(8) . .
C604 C603 H60A 117.9 . .
C602 C603 H60A 117.9 . .
C603 C604 C605 117.2(7) . .
C603 C604 C620 120.1(8) . .
C605 C604 C620 122.8(8) . .
C604 C605 C606 122.5(8) . .
C604 C605 H60B 118.7 . .
C606 C605 H60B 118.7 . .
C601 C606 C605 119.1(7) . .
C601 C606 C610 121.5(6) . .
C605 C606 C610 119.5(7) . .
C612 C610 C611 107.5(7) . .
C612 C610 C606 111.7(7) . .
C611 C610 C606 113.2(7) . .
C612 C610 C613 109.1(7) . .
C611 C610 C613 107.1(8) . .
C606 C610 C613 108.1(7) . .
C610 C611 H61H 109.5 . .
C610 C611 H61I 109.5 . .
H61H C611 H61I 109.5 . .
C610 C611 H61J 109.5 . .
H61H C611 H61J 109.5 . .
H61I C611 H61J 109.5 . .
C610 C612 H61B 109.5 . .
C610 C612 H61C 109.5 . .
H61B C612 H61C 109.5 . .
C610 C612 H61D 109.5 . .
H61B C612 H61D 109.5 . .
H61C C612 H61D 109.5 . .
C610 C613 H61E 109.5 . .
C610 C613 H61F 109.5 . .
H61E C613 H61F 109.5 . .
C610 C613 H61G 109.5 . .
H61E C613 H61G 109.5 . .
H61F C613 H61G 109.5 . .
C621 C620 C623 107.1(9) . .
C621 C620 C604 111.1(9) . .
C623 C620 C604 112.9(9) . .
C621 C620 C622 109.3(12) . .
C623 C620 C622 108.6(12) . .
C604 C620 C622 107.8(7) . .
C620 C621 H62D 109.5 . .
C620 C621 H62E 109.5 . .
H62D C621 H62E 109.5 . .
C620 C621 H62F 109.5 . .
H62D C621 H62F 109.5 . .
H62E C621 H62F 109.5 . .
C620 C622 H62G 109.5 . .
C620 C622 H62H 109.5 . .
H62G C622 H62H 109.5 . .
C620 C622 H62I 109.5 . .
H62G C622 H62I 109.5 . .
H62H C622 H62I 109.5 . .
C620 C623 H62A 109.5 . .
C620 C623 H62B 109.5 . .
H62A C623 H62B 109.5 . .
C620 C623 H62C 109.5 . .
H62A C623 H62C 109.5 . .
H62B C623 H62C 109.5 . .
N71 Ni7 O72 178.6(2) . .
N71 Ni7 N72 87.8(2) . .
O72 Ni7 N72 91.7(2) . .
N71 Ni7 S71 94.88(16) . .
O72 Ni7 S71 85.56(15) . .
N72 Ni7 S71 176.79(16) . .
N71 Ni7 Ni7 91.58(14) . 2_665
O72 Ni7 Ni7 89.31(14) . 2_665
N72 Ni7 Ni7 160.09(15) . 2_665
S71 Ni7 Ni7 21.84(7) . 2_665
C1C S71 Ni7 111.3(2) 2_665 .
C701 O72 Ni7 124.7(4) . .
C71 N71 C73 117.7(5) . .
C71 N71 Ni7 132.1(4) . .
C73 N71 Ni7 110.1(4) . .
C79 N72 C77 112.8(5) . .
C79 N72 C74 111.8(5) . .
C77 N72 C74 105.1(4) . .
C79 N72 Ni7 105.2(3) . .
C77 N72 Ni7 113.7(4) . .
C74 N72 Ni7 108.3(4) . .
C2C C1C C2C 119.7(6) . 3_565
C2C C1C S71 116.8(5) . 3_565
C2C C1C S71 123.4(4) 3_565 3_565
C1C C2C C1C 120.1(6) . 2_665
C1C C2C C71 117.4(5) . .
C1C C2C C71 122.5(5) 2_665 .
N71 C71 C2C 126.8(6) . .
N71 C71 H71D 116.6 . .
C2C C71 H71D 116.6 . .
N71 C73 C74 106.2(5) . .
N71 C73 H73A 110.5 . .
C74 C73 H73A 110.5 . .
N71 C73 H73B 110.5 . .
C74 C73 H73B 110.5 . .
H73A C73 H73B 108.7 . .
N72 C74 C73 108.3(5) . .
N72 C74 C75 106.1(5) . .
C73 C74 C75 113.8(6) . .
N72 C74 H74A 109.5 . .
C73 C74 H74A 109.5 . .
C75 C74 H74A 109.5 . .
C74 C75 C76 103.4(5) . .
C74 C75 H75A 111.1 . .
C76 C75 H75A 111.1 . .
C74 C75 H75B 111.1 . .
C76 C75 H75B 111.1 . .
H75A C75 H75B 109.0 . .
C77 C76 C75 103.0(6) . .
C77 C76 H76A 111.2 . .
C75 C76 H76A 111.2 . .
C77 C76 H76B 111.2 . .
C75 C76 H76B 111.2 . .
H76A C76 H76B 109.1 . .
N72 C77 C76 104.4(5) . .
N72 C77 H77A 110.9 . .
C76 C77 H77A 110.9 . .
N72 C77 H77B 110.9 . .
C76 C77 H77B 110.9 . .
H77A C77 H77B 108.9 . .
N72 C79 C702 114.2(5) . .
N72 C79 H79A 108.7 . .
C702 C79 H79A 108.7 . .
N72 C79 H79B 108.7 . .
C702 C79 H79B 108.7 . .
H79A C79 H79B 107.6 . .
O72 C701 C702 122.1(5) . .
O72 C701 C706 119.0(5) . .
C702 C701 C706 118.9(5) . .
C703 C702 C701 119.6(5) . .
C703 C702 C79 118.0(5) . .
C701 C702 C79 122.3(5) . .
C704 C703 C702 122.7(6) . .
C704 C703 H70A 118.7 . .
C702 C703 H70A 118.7 . .
C703 C704 C705 117.2(6) . .
C703 C704 C720 122.7(6) . .
C705 C704 C720 120.1(6) . .
C704 C705 C706 123.6(6) . .
C704 C705 H70B 118.2 . .
C706 C705 H70B 118.2 . .
C705 C706 C701 117.8(5) . .
C705 C706 C710 121.1(5) . .
C701 C706 C710 121.0(5) . .
C711 C710 C713 109.5(6) . .
C711 C710 C706 113.0(6) . .
C713 C710 C706 110.7(5) . .
C711 C710 C712 105.8(5) . .
C713 C710 C712 107.9(6) . .
C706 C710 C712 109.7(5) . .
C710 C711 H71E 109.5 . .
C710 C711 H71F 109.5 . .
H71E C711 H71F 109.5 . .
C710 C711 H71G 109.5 . .
H71E C711 H71G 109.5 . .
H71F C711 H71G 109.5 . .
C710 C712 H71A 109.5 . .
C710 C712 H71B 109.5 . .
H71A C712 H71B 109.5 . .
C710 C712 H71C 109.5 . .
H71A C712 H71C 109.5 . .
H71B C712 H71C 109.5 . .
C710 C713 H71H 109.5 . .
C710 C713 H71I 109.5 . .
H71H C713 H71I 109.5 . .
C710 C713 H71J 109.5 . .
H71H C713 H71J 109.5 . .
H71I C713 H71J 109.5 . .
C721 C720 C704 112.6(6) . .
C721 C720 C723 108.4(8) . .
C704 C720 C723 110.6(6) . .
C721 C720 C722 107.7(8) . .
C704 C720 C722 109.7(6) . .
C723 C720 C722 107.5(6) . .
C720 C721 H72G 109.5 . .
C720 C721 H72H 109.5 . .
H72G C721 H72H 109.5 . .
C720 C721 H72I 109.5 . .
H72G C721 H72I 109.5 . .
H72H C721 H72I 109.5 . .
C720 C722 H72D 109.5 . .
C720 C722 H72E 109.5 . .
H72D C722 H72E 109.5 . .
C720 C722 H72F 109.5 . .
H72D C722 H72F 109.5 . .
H72E C722 H72F 109.5 . .
C720 C723 H72A 109.5 . .
C720 C723 H72B 109.5 . .
H72A C723 H72B 109.5 . .
C720 C723 H72C 109.5 . .
H72A C723 H72C 109.5 . .
H72B C723 H72C 109.5 . .
N81 Ni8 O82 179.2(3) . .
N81 Ni8 N82 89.6(3) . .
O82 Ni8 N82 90.5(3) . .
N81 Ni8 S81 94.0(3) . .
O82 Ni8 S81 85.91(19) . .
N82 Ni8 S81 175.0(2) . .
N81 Ni8 Ni8 39.4(2) . 2_765
O82 Ni8 Ni8 141.21(17) . 2_765
N82 Ni8 Ni8 111.5(2) . 2_765
S81 Ni8 Ni8 73.39(7) . 2_765
C1D S81 Ni8 110.6(3) . .
C801 O82 Ni8 124.5(5) . .
C81 N81 C83 118.8(8) . .
C81 N81 Ni8 132.0(7) . .
C83 N81 Ni8 109.2(6) . .
C89 N82 C87 112.3(8) . .
C89 N82 C84 113.3(6) . .
C87 N82 C84 105.3(7) . .
C89 N82 Ni8 104.3(5) . .
C87 N82 Ni8 115.0(6) . .
C84 N82 Ni8 106.8(5) . .
C2D C1D C2D 119.4(9) . 3_675
C2D C1D S81 124.0(7) . .
C2D C1D S81 116.5(7) 3_675 .
C1D C2D C1D 120.4(9) . 2_765
C1D C2D C81 122.9(9) . .
C1D C2D C81 116.7(8) 2_765 .
N81 C81 C2D 126.4(9) . .
N81 C81 H81A 116.8 . .
C2D C81 H81A 116.8 . .
N81 C83 C84 106.4(7) . .
N81 C83 H83A 110.5 . .
C84 C83 H83A 110.5 . .
N81 C83 H83B 110.5 . .
C84 C83 H83B 110.5 . .
H83A C83 H83B 108.6 . .
C85 C84 N82 106.0(7) . .
C85 C84 C83 111.9(8) . .
N82 C84 C83 107.5(7) . .
C85 C84 H84A 110.4 . .
N82 C84 H84A 110.4 . .
C83 C84 H84A 110.4 . .
C86 C85 C84 106.5(8) . .
C86 C85 H85A 110.4 . .
C84 C85 H85A 110.4 . .
C86 C85 H85B 110.4 . .
C84 C85 H85B 110.4 . .
H85A C85 H85B 108.6 . .
C85 C86 C87 105.9(8) . .
C85 C86 H86A 110.5 . .
C87 C86 H86A 110.5 . .
C85 C86 H86B 110.5 . .
C87 C86 H86B 110.5 . .
H86A C86 H86B 108.7 . .
N82 C87 C86 100.3(8) . .
N82 C87 H87A 111.7 . .
C86 C87 H87A 111.7 . .
N82 C87 H87B 111.7 . .
C86 C87 H87B 111.7 . .
H87A C87 H87B 109.5 . .
N82 C89 C802 114.8(6) . .
N82 C89 H89A 108.6 . .
C802 C89 H89A 108.6 . .
N82 C89 H89B 108.6 . .
C802 C89 H89B 108.6 . .
H89A C89 H89B 107.6 . .
O82 C801 C802 124.6(7) . .
O82 C801 C806 117.0(7) . .
C802 C801 C806 118.3(7) . .
C803 C802 C801 122.0(7) . .
C803 C802 C89 117.7(7) . .
C801 C802 C89 120.3(7) . .
C804 C803 C802 121.5(8) . .
C804 C803 H80A 119.3 . .
C802 C803 H80A 119.3 . .
C803 C804 C805 116.3(8) . .
C803 C804 C810 123.3(8) . .
C805 C804 C810 120.3(8) . .
C806 C805 C804 125.9(8) . .
C806 C805 H80B 117.1 . .
C804 C805 H80B 117.1 . .
C805 C806 C801 116.0(7) . .
C805 C806 C820 125.1(7) . .
C801 C806 C820 118.9(8) . .
C813 C810 C804 110.0(8) . .
C813 C810 C814 108.6(11) . .
C804 C810 C814 112.9(9) . .
C813 C810 C811 113.2(12) . .
C804 C810 C811 110.3(9) . .
C814 C810 C811 101.7(11) . .
C810 C811 H81B 109.5 . .
C810 C811 H81C 109.5 . .
H81B C811 H81C 109.5 . .
C810 C811 H81D 109.5 . .
H81B C811 H81D 109.5 . .
H81C C811 H81D 109.5 . .
C810 C813 H81E 109.5 . .
C810 C813 H81F 109.5 . .
H81E C813 H81F 109.5 . .
C810 C813 H81G 109.5 . .
H81E C813 H81G 109.5 . .
H81F C813 H81G 109.5 . .
C810 C814 H81H 109.5 . .
C810 C814 H81I 109.5 . .
H81H C814 H81I 109.5 . .
C810 C814 H81J 109.5 . .
H81H C814 H81J 109.5 . .
H81I C814 H81J 109.5 . .
C806 C820 C821 111.5(7) . .
C806 C820 C823 111.3(7) . .
C821 C820 C823 105.6(7) . .
C806 C820 C822 112.0(6) . .
C821 C820 C822 106.7(7) . .
C823 C820 C822 109.5(7) . .
C820 C821 H82A 109.5 . .
C820 C821 H82B 109.5 . .
H82A C821 H82B 109.5 . .
C820 C821 H82C 109.5 . .
H82A C821 H82C 109.5 . .
H82B C821 H82C 109.5 . .
C820 C822 H82D 109.5 . .
C820 C822 H82E 109.5 . .
H82D C822 H82E 109.5 . .
C820 C822 H82F 109.5 . .
H82D C822 H82F 109.5 . .
H82E C822 H82F 109.5 . .
C820 C823 H82G 109.5 . .
C820 C823 H82H 109.5 . .
H82G C823 H82H 109.5 . .
C820 C823 H82I 109.5 . .
H82G C823 H82I 109.5 . .
H82H C823 H82I 109.5 . .
Cl2 C1L Cl1 112.2(7) . .
Cl4 C2L Cl3 118.1(10) . .
Cl2B C1LB Cl1B 108.1(10) . .
Cl4B C2LB Cl3B 98.4(12) . .

loop_
_geom_bond_atom_site_label_1
_geom_bond_atom_site_label_2
_geom_bond_distance
_geom_bond_site_symmetry_2
Ni1 N11 1.814(5) .
Ni1 O12 1.827(4) .
Ni1 N12 1.933(5) .
Ni1 S11 2.1457(18) .
Ni1 Ni2 7.4978(13) .
Ni1 Ni3 7.5028(14) .
Ni2 N21 1.825(6) .
Ni2 O22 1.838(4) .
Ni2 N22 1.928(5) .
Ni2 S21 2.119(2) .
Ni2 Ni3 7.6816(14) .
Ni3 N31 1.828(6) .
Ni3 O32 1.854(5) .
Ni3 N32 1.957(5) .
Ni3 S31 2.149(2) .
S11 C1 1.732(6) .
S21 C3 1.720(6) .
S31 C5 1.747(7) .
O12 C101 1.337(7) .
O22 C201 1.319(7) .
O32 C301 1.342(7) .
N11 C11 1.304(8) .
N11 C13 1.467(8) .
N12 C19 1.477(7) .
N12 C17 1.480(7) .
N12 C14 1.500(7) .
N21 C21 1.284(9) .
N21 C23 1.475(8) .
N22 C29 1.487(8) .
N22 C27 1.488(9) .
N22 C24 1.510(9) .
N31 C31 1.300(9) .
N31 C33 1.464(8) .
N32 C39 1.468(8) .
N32 C37 1.482(9) .
N32 C34 1.491(8) .
C1 C6 1.412(9) .
C1 C2 1.416(9) .
C2 C11 1.422(9) .
C2 C3 1.434(9) .
C3 C4 1.410(9) .
C4 C5 1.419(9) .
C4 C21 1.420(9) .
C5 C6 1.420(9) .
C6 C31 1.429(8) .
C11 H11D 0.9500 .
C13 C14 1.509(8) .
C13 H13A 0.9900 .
C13 H13B 0.9900 .
C14 C15 1.540(9) .
C14 H14D 1.0000 .
C15 C16 1.502(10) .
C15 H15D 0.9900 .
C15 H15E 0.9900 .
C16 C17 1.493(10) .
C16 H16A 0.9900 .
C16 H16B 0.9900 .
C17 H17A 0.9900 .
C17 H17B 0.9900 .
C19 C102 1.508(8) .
C19 H19A 0.9900 .
C19 H19B 0.9900 .
C21 H21A 0.9500 .
C23 C24 1.489(10) .
C23 H23B 0.9900 .
C23 H23C 0.9900 .
C24 C25 1.508(12) .
C24 H24A 1.0000 .
C25 C26 1.546(13) .
C25 H25A 0.9900 .
C25 H25B 0.9900 .
C26 C27 1.491(11) .
C26 H26A 0.9900 .
C26 H26B 0.9900 .
C27 H27A 0.9900 .
C27 H27B 0.9900 .
C29 C202 1.509(9) .
C29 H29B 0.9900 .
C29 H29C 0.9900 .
C31 H31A 0.9500 .
C33 C34 1.494(10) .
C33 H33A 0.9900 .
C33 H33B 0.9900 .
C34 C35 1.538(10) .
C34 H34A 1.0000 .
C35 C36 1.510(14) .
C35 H35A 0.9900 .
C35 H35B 0.9900 .
C36 C37 1.478(13) .
C36 H36A 0.9900 .
C36 H36B 0.9900 .
C37 H37A 0.9900 .
C37 H37B 0.9900 .
C39 C302 1.492(8) .
C39 H39A 0.9900 .
C39 H39B 0.9900 .
C101 C102 1.401(8) .
C101 C106 1.403(8) .
C102 C103 1.398(8) .
C103 C104 1.377(8) .
C103 H10B 0.9500 .
C104 C105 1.390(9) .
C104 C120 1.537(9) .
C105 C106 1.402(9) .
C105 H10A 0.9500 .
C106 C110 1.526(8) .
C110 C112 1.524(9) .
C110 C113 1.534(9) .
C110 C111 1.542(8) .
C111 H11K 0.9800 .
C111 H11L 0.9800 .
C111 H11M 0.9800 .
C112 H11H 0.9800 .
C112 H11I 0.9800 .
C112 H11J 0.9800 .
C113 H11E 0.9800 .
C113 H11F 0.9800 .
C113 H11G 0.9800 .
C120 C123 1.497(13) .
C120 C121 1.499(11) .
C120 C122 1.515(12) .
C121 H12A 0.9800 .
C121 H12B 0.9800 .
C121 H12C 0.9800 .
C122 H12G 0.9800 .
C122 H12H 0.9800 .
C122 H12I 0.9800 .
C123 H12D 0.9800 .
C123 H12E 0.9800 .
C123 H12F 0.9800 .
C201 C202 1.407(9) .
C201 C206 1.431(9) .
C202 C203 1.370(9) .
C203 C204 1.385(10) .
C203 H20A 0.9500 .
C204 C205 1.382(10) .
C204 C220 1.529(8) .
C205 C206 1.375(9) .
C205 H20B 0.9500 .
C206 C210 1.542(9) .
C210 C213 1.507(9) .
C210 C211 1.520(10) .
C210 C212 1.528(8) .
C211 H21B 0.9800 .
C211 H21C 0.9800 .
C211 H21D 0.9800 .
C212 H21E 0.9800 .
C212 H21F 0.9800 .
C212 H21G 0.9800 .
C213 H21H 0.9800 .
C213 H21I 0.9800 .
C213 H21J 0.9800 .
C220 C223 1.496(13) .
C220 C222 1.501(14) .
C220 C221 1.527(13) .
C221 H22A 0.9800 .
C221 H22B 0.9800 .
C221 H22C 0.9800 .
C222 H22D 0.9800 .
C222 H22E 0.9800 .
C222 H22F 0.9800 .
C223 H22G 0.9800 .
C223 H22H 0.9800 .
C223 H22I 0.9800 .
C301 C302 1.415(8) .
C301 C306 1.422(9) .
C302 C303 1.363(9) .
C303 C304 1.392(9) .
C303 H30B 0.9500 .
C304 C305 1.371(9) .
C304 C320 1.523(9) .
C305 C306 1.383(9) .
C305 H30A 0.9500 .
C306 C310 1.534(9) .
C310 C312 1.513(11) .
C310 C311 1.535(12) .
C310 C313 1.545(11) .
C311 H31H 0.9800 .
C311 H31I 0.9800 .
C311 H31J 0.9800 .
C312 H31B 0.9800 .
C312 H31C 0.9800 .
C312 H31D 0.9800 .
C313 H31E 0.9800 .
C313 H31F 0.9800 .
C313 H31G 0.9800 .
C320 C321 1.507(10) .
C320 C322 1.527(9) .
C320 C323 1.541(10) .
C321 H32D 0.9800 .
C321 H32E 0.9800 .
C321 H32F 0.9800 .
C322 H32A 0.9800 .
C322 H32B 0.9800 .
C322 H32C 0.9800 .
C323 H32G 0.9800 .
C323 H32H 0.9800 .
C323 H32I 0.9800 .
Ni4 N41 1.817(5) .
Ni4 O42 1.846(5) .
Ni4 N42 1.936(5) .
Ni4 S41 2.1465(18) .
Ni4 Ni5 7.5017(14) .
Ni4 Ni6 7.5163(14) .
Ni5 N51 1.814(6) .
Ni5 O52 1.837(5) .
Ni5 N52 1.942(5) .
Ni5 S51 2.133(2) .
Ni5 Ni6 7.5131(16) .
Ni6 N61 1.842(5) .
Ni6 O62 1.851(5) .
Ni6 N62 1.945(6) .
Ni6 S61 2.1356(19) .
S41 C1B 1.723(7) .
S51 C3B 1.711(7) .
S61 C5B 1.710(7) .
O42 C401 1.333(8) .
O52 C501 1.314(9) .
O62 C601 1.318(8) .
N41 C41 1.299(8) .
N41 C43 1.463(8) .
N42 C47 1.476(8) .
N42 C49 1.483(8) .
N42 C44 1.516(8) .
N51 C51 1.301(9) .
N51 C53 1.471(8) .
N52 C57 1.463(9) .
N52 C59 1.467(9) .
N52 C54 1.497(9) .
N61 C61 1.280(8) .
N61 C63 1.475(8) .
N62 C69 1.463(11) .
N62 C67 1.484(9) .
N62 C64 1.485(10) .
C1B C2B 1.381(9) .
C1B C6B 1.455(9) .
C2B C41 1.439(9) .
C2B C3B 1.467(9) .
C3B C4B 1.373(9) .
C4B C5B 1.440(9) .
C4B C51 1.456(9) .
C5B C6B 1.412(9) .
C6B C61 1.425(9) .
C41 H41A 0.9500 .
C43 C44 1.511(9) .
C43 H43A 0.9900 .
C43 H43B 0.9900 .
C44 C45 1.515(10) .
C44 H44A 1.0000 .
C45 C46 1.502(11) .
C45 H45A 0.9900 .
C45 H45B 0.9900 .
C46 C47 1.503(11) .
C46 H46A 0.9900 .
C46 H46B 0.9900 .
C47 H47A 0.9900 .
C47 H47B 0.9900 .
C49 C402 1.501(9) .
C49 H49A 0.9900 .
C49 H49B 0.9900 .
C51 H51A 0.9500 .
C53 C54 1.493(10) .
C53 H53A 0.9900 .
C53 H53B 0.9900 .
C54 C55 1.549(10) .
C54 H54A 1.0000 .
C55 C56 1.501(12) .
C55 H55A 0.9900 .
C55 H55B 0.9900 .
C56 C57 1.505(12) .
C56 H56A 0.9900 .
C56 H56B 0.9900 .
C57 H57A 0.9900 .
C57 H57B 0.9900 .
C59 C502 1.523(14) .
C59 H59A 0.9900 .
C59 H59B 0.9900 .
C61 H61A 0.9500 .
C63 C64 1.504(10) .
C63 H63A 0.9900 .
C63 H63B 0.9900 .
C64 C65 1.529(12) .
C64 H64A 1.0000 .
C65 C66 1.537(12) .
C65 H65A 0.9900 .
C65 H65B 0.9900 .
C66 C67 1.493(14) .
C66 H66A 0.9900 .
C66 H66B 0.9900 .
C67 H67A 0.9900 .
C67 H67B 0.9900 .
C69 C602 1.484(12) .
C69 H69A 0.9900 .
C69 H69B 0.9900 .
C401 C402 1.417(9) .
C401 C406 1.434(9) .
C402 C403 1.395(9) .
C403 C404 1.380(9) .
C403 H40A 0.9500 .
C404 C405 1.398(10) .
C404 C420 1.544(10) .
C405 C406 1.361(10) .
C405 H40B 0.9500 .
C406 C410 1.553(10) .
C410 C412 1.497(12) .
C410 C413 1.513(13) .
C410 C411 1.550(12) .
C411 H41H 0.9800 .
C411 H41I 0.9800 .
C411 H41J 0.9800 .
C412 H41E 0.9800 .
C412 H41F 0.9800 .
C412 H41G 0.9800 .
C413 H41B 0.9800 .
C413 H41C 0.9800 .
C413 H41D 0.9800 .
C420 C422 1.490(14) .
C420 C421 1.532(15) .
C420 C423 1.537(13) .
C421 H42G 0.9800 .
C421 H42H 0.9800 .
C421 H42I 0.9800 .
C422 H42A 0.9800 .
C422 H42B 0.9800 .
C422 H42C 0.9800 .
C423 H42D 0.9800 .
C423 H42E 0.9800 .
C423 H42F 0.9800 .
C501 C502 1.415(12) .
C501 C506 1.431(13) .
C502 C503 1.455(18) .
C503 C504 1.406(18) .
C503 H50A 0.9500 .
C504 C505 1.410(16) .
C504 C520 1.524(16) .
C505 C506 1.493(17) .
C505 H50B 0.9500 .
C506 C510 1.513(12) .
C510 C512 1.491(15) .
C510 C513 1.531(15) .
C510 C511 1.538(14) .
C511 H51H 0.9800 .
C511 H51I 0.9800 .
C511 H51J 0.9800 .
C512 H51E 0.9800 .
C512 H51F 0.9800 .
C512 H51G 0.9800 .
C513 H51B 0.9800 .
C513 H51C 0.9800 .
C513 H51D 0.9800 .
C520 C522 1.44(2) .
C520 C523 1.46(2) .
C520 C521 1.634(19) .
C521 H52A 0.9800 .
C521 H52B 0.9800 .
C521 H52C 0.9800 .
C522 H52D 0.9800 .
C522 H52E 0.9800 .
C522 H52F 0.9800 .
C523 H52G 0.9800 .
C523 H52H 0.9800 .
C523 H52I 0.9800 .
C601 C606 1.381(10) .
C601 C602 1.423(10) .
C602 C603 1.395(11) .
C603 C604 1.338(13) .
C603 H60A 0.9500 .
C604 C605 1.374(12) .
C604 C620 1.544(12) .
C605 C606 1.416(11) .
C605 H60B 0.9500 .
C606 C610 1.541(11) .
C610 C612 1.507(10) .
C610 C611 1.530(11) .
C610 C613 1.556(13) .
C611 H61H 0.9800 .
C611 H61I 0.9800 .
C611 H61J 0.9800 .
C612 H61B 0.9800 .
C612 H61C 0.9800 .
C612 H61D 0.9800 .
C613 H61E 0.9800 .
C613 H61F 0.9800 .
C613 H61G 0.9800 .
C620 C621 1.485(15) .
C620 C623 1.530(16) .
C620 C622 1.558(17) .
C621 H62D 0.9800 .
C621 H62E 0.9800 .
C621 H62F 0.9800 .
C622 H62G 0.9800 .
C622 H62H 0.9800 .
C622 H62I 0.9800 .
C623 H62A 0.9800 .
C623 H62B 0.9800 .
C623 H62C 0.9800 .
Ni7 N71 1.818(5) .
Ni7 O72 1.831(4) .
Ni7 N72 1.929(5) .
Ni7 S71 2.127(2) .
Ni7 Ni7 7.4244(17) 2_665
S71 C1C 1.726(6) 2_665
O72 C701 1.334(8) .
N71 C71 1.288(8) .
N71 C73 1.469(7) .
N72 C79 1.476(8) .
N72 C77 1.482(7) .
N72 C74 1.484(7) .
C1C C2C 1.400(9) .
C1C C2C 1.413(9) 3_565
C1C S71 1.726(6) 3_565
C2C C1C 1.413(9) 2_665
C2C C71 1.458(8) .
C71 H71D 0.9500 .
C73 C74 1.486(9) .
C73 H73A 0.9900 .
C73 H73B 0.9900 .
C74 C75 1.563(9) .
C74 H74A 1.0000 .
C75 C76 1.584(10) .
C75 H75A 0.9900 .
C75 H75B 0.9900 .
C76 C77 1.486(10) .
C76 H76A 0.9900 .
C76 H76B 0.9900 .
C77 H77A 0.9900 .
C77 H77B 0.9900 .
C79 C702 1.486(8) .
C79 H79A 0.9900 .
C79 H79B 0.9900 .
C701 C702 1.416(8) .
C701 C706 1.417(8) .
C702 C703 1.395(9) .
C703 C704 1.368(9) .
C703 H70A 0.9500 .
C704 C705 1.388(9) .
C704 C720 1.513(9) .
C705 C706 1.402(9) .
C705 H70B 0.9500 .
C706 C710 1.531(8) .
C710 C711 1.503(9) .
C710 C713 1.518(10) .
C710 C712 1.543(9) .
C711 H71E 0.9800 .
C711 H71F 0.9800 .
C711 H71G 0.9800 .
C712 H71A 0.9800 .
C712 H71B 0.9800 .
C712 H71C 0.9800 .
C713 H71H 0.9800 .
C713 H71I 0.9800 .
C713 H71J 0.9800 .
C720 C721 1.505(11) .
C720 C723 1.517(10) .
C720 C722 1.532(10) .
C721 H72G 0.9800 .
C721 H72H 0.9800 .
C721 H72I 0.9800 .
C722 H72D 0.9800 .
C722 H72E 0.9800 .
C722 H72F 0.9800 .
C723 H72A 0.9800 .
C723 H72B 0.9800 .
C723 H72C 0.9800 .
Ni8 N81 1.829(8) .
Ni8 O82 1.866(6) .
Ni8 N82 1.963(8) .
Ni8 S81 2.130(3) .
Ni8 Ni8 7.428(3) 2_765
S81 C1D 1.729(9) .
O82 C801 1.306(9) .
N81 C81 1.285(12) .
N81 C83 1.487(12) .
N82 C89 1.458(10) .
N82 C87 1.493(11) .
N82 C84 1.528(11) .
C1D C2D 1.368(13) .
C1D C2D 1.427(12) 3_675
C2D C1D 1.427(12) 2_765
C2D C81 1.445(13) .
C81 H81A 0.9500 .
C83 C84 1.536(13) .
C83 H83A 0.9900 .
C83 H83B 0.9900 .
C84 C85 1.513(13) .
C84 H84A 1.0000 .
C85 C86 1.493(15) .
C85 H85A 0.9900 .
C85 H85B 0.9900 .
C86 C87 1.585(17) .
C86 H86A 0.9900 .
C86 H86B 0.9900 .
C87 H87A 0.9900 .
C87 H87B 0.9900 .
C89 C802 1.498(11) .
C89 H89A 0.9900 .
C89 H89B 0.9900 .
C801 C802 1.395(11) .
C801 C806 1.447(11) .
C802 C803 1.391(11) .
C803 C804 1.366(11) .
C803 H80A 0.9500 .
C804 C805 1.400(12) .
C804 C810 1.509(12) .
C805 C806 1.384(12) .
C805 H80B 0.9500 .
C806 C820 1.525(11) .
C810 C813 1.431(17) .
C810 C814 1.514(14) .
C810 C811 1.550(16) .
C811 H81B 0.9800 .
C811 H81C 0.9800 .
C811 H81D 0.9800 .
C813 H81E 0.9800 .
C813 H81F 0.9800 .
C813 H81G 0.9800 .
C814 H81H 0.9800 .
C814 H81I 0.9800 .
C814 H81J 0.9800 .
C820 C821 1.535(11) .
C820 C823 1.538(11) .
C820 C822 1.549(11) .
C821 H82A 0.9800 .
C821 H82B 0.9800 .
C821 H82C 0.9800 .
C822 H82D 0.9800 .
C822 H82E 0.9800 .
C822 H82F 0.9800 .
C823 H82G 0.9800 .
C823 H82H 0.9800 .
C823 H82I 0.9800 .
C1L Cl2 1.660(8) .
C1L Cl1 1.694(8) .
C2L Cl4 1.655(9) .
C2L Cl3 1.664(9) .
C1LB Cl2B 1.653(9) .
C1LB Cl1B 1.659(9) .
C2LB Cl4B 1.663(8) .
C2LB Cl3B 1.664(9) .

loop_
_platon_squeeze_void_nr
_platon_squeeze_void_average_x
_platon_squeeze_void_average_y
_platon_squeeze_void_average_z
_platon_squeeze_void_volume
_platon_squeeze_void_count_electrons
_platon_squeeze_void_content
1 0.000 0.000 0.039 560 32 ' '
2 0.000 0.483 0.092 6 0 ' '
3 0.000 0.000 0.149 60 2 ' '
4 0.231 0.461 0.218 1445 80 ' '
5 0.000 0.000 0.314 177 11 ' '
6 0.000 0.000 0.441 7 0 ' '
7 -0.003 -0.002 0.552 1452 80 ' '
8 0.000 0.000 0.784 236 14 ' '
9 -0.175 0.411 0.885 1449 80 ' '
10 0.000 0.000 0.874 207 12 ' '
11 0.018 0.541 0.024 16 1 ' '
12 0.045 0.596 0.126 13 1 ' '
13 0.058 0.523 0.110 12 1 ' '
14 0.071 0.782 0.460 13 1 ' '
15 0.094 0.358 0.402 11 1 ' '
16 0.333 0.667 0.706 563 32 ' '
17 0.125 0.810 0.358 17 1 ' '
18 0.137 0.280 0.442 14 1 ' '
19 0.333 0.667 0.450 236 14 ' '
20 0.146 0.866 0.442 14 1 ' '
21 0.154 0.381 0.660 15 1 ' '
22 0.151 0.339 0.424 6 0 ' '
23 0.189 0.315 0.358 17 1 ' '
24 0.188 0.849 0.424 5 0 ' '
25 0.333 0.667 0.541 209 12 ' '
26 0.220 0.289 0.460 13 1 ' '
27 0.227 0.846 0.660 15 1 ' '
28 0.333 0.667 0.981 176 11 ' '
29 0.264 0.906 0.402 11 1 ' '
30 0.285 0.106 0.993 15 1 ' '
31 0.333 0.667 0.815 59 2 ' '
32 0.309 0.069 0.736 12 1 ' '
33 0.333 0.667 0.107 6 0 ' '
34 0.333 0.150 0.759 7 0 ' '
35 0.352 0.208 0.691 16 1 ' '
36 0.378 0.262 0.793 13 1 ' '
37 0.391 0.190 0.776 12 1 ' '
38 0.404 0.449 0.126 13 1 ' '
39 0.427 0.024 0.069 11 1 ' '
40 0.667 0.333 0.372 558 31 ' '
41 0.459 0.477 0.024 17 1 ' '
42 0.470 0.947 0.109 14 1 ' '
43 0.667 0.333 0.117 236 14 ' '
44 0.479 0.532 0.108 14 1 ' '
45 0.487 0.048 0.327 15 1 ' '
46 0.484 0.006 0.091 5 0 ' '
47 0.523 0.981 0.024 17 1 ' '
48 0.521 0.515 0.091 5 0 ' '
49 0.667 0.333 0.207 209 12 ' '
50 0.554 0.955 0.127 13 1 ' '
51 0.561 0.512 0.327 14 1 ' '
52 0.667 0.333 0.647 175 11 ' '
53 0.597 0.573 0.069 11 1 ' '
54 0.618 0.773 0.660 15 1 ' '
55 0.667 0.333 0.482 59 2 ' '
56 0.642 0.736 0.402 11 1 ' '
57 0.667 0.817 0.426 7 0 ' '
58 0.667 0.333 0.774 7 0 ' '
59 0.685 0.875 0.358 17 1 ' '
60 0.711 0.929 0.460 13 1 ' '
61 0.724 0.857 0.443 13 1 ' '
62 0.737 0.116 0.793 13 1 ' '
63 0.760 0.691 0.736 11 1 ' '
64 0.792 0.144 0.691 16 1 ' '
65 0.803 0.614 0.776 14 1 ' '
66 0.813 0.199 0.775 14 1 ' '
67 0.821 0.715 0.993 15 1 ' '
68 0.818 0.673 0.757 5 0 ' '
69 0.856 0.648 0.691 16 1 ' '
70 0.855 0.182 0.757 5 0 ' '
71 0.887 0.622 0.794 12 1 ' '
72 0.894 0.179 0.993 15 1 ' '
73 0.931 0.240 0.736 11 1 ' '
74 0.952 0.439 0.327 15 1 ' '
75 0.975 0.402 0.069 11 1 ' '
